data_7711740
loop_
_publ_author_name
'Upadhyay, Aditya'
'Kanika, ?'
'Mandhar, Yogesh'
'Batabyal, Monojit'
'Raju, Saravanan'
'Jaiswal, Svastik'
'Butcher, Ray J.'
'Kumar, Sangit'

_publ_section_title
;
 Synthesis of cobalt(II) phenolate selenoether complexes to mimic
 hydrogenase-like activity for hydrogen gas production.
;
_journal_issue 1
_journal_name_full 'Dalton transactions (Cambridge, England : 2003)'
_journal_page_first 159
_journal_page_last 174
_journal_paper_doi 10.1039/d2dt02820d
_journal_volume 52
_journal_year 2022
_chemical_formula_moiety
;
4(C50 H31 Co N5 O4 Se4), 3(C H2 Cl2), 0.764(H2 O)
;
_chemical_formula_sum 'C203 H131.53 Cl6 Co4 N20 O16.76 Se16'
_chemical_formula_weight 4830.82
_space_group_crystal_system triclinic
_space_group_IT_number 2
_space_group_name_Hall '-P 1'
_space_group_name_H-M_alt 'P -1'
_atom_sites_solution_hydrogens mixed
_atom_sites_solution_primary dual
_atom_sites_solution_secondary difmap
_audit_creation_method SHELXL-2018/3
_audit_update_record
;
2022-11-03 deposited with the CCDC.	2022-11-09 downloaded from the CCDC.
;
_cell_angle_alpha 93.261(4)
_cell_angle_beta 94.806(4)
_cell_angle_gamma 90.356(4)
_cell_formula_units_Z 1
_cell_length_a 12.9661(13)
_cell_length_b 17.2755(18)
_cell_length_c 21.367(2)
_cell_measurement_reflns_used 9836
_cell_measurement_temperature 120(2)
_cell_measurement_theta_max 26.26
_cell_measurement_theta_min 2.36
_cell_volume 4761.3(8)
_computing_cell_refinement 'Bruker SAINT'
_computing_data_collection 'Bruker APEX2'
_computing_data_reduction 'Bruker SAINT'
_computing_molecular_graphics 'Bruker SHELXTL'
_computing_publication_material 'Bruker SHELXTL'
_computing_structure_refinement 'SHELXL-2018/3 (Sheldrick, 2018)'
_computing_structure_solution 'SHELXT 2018/2 (Sheldrick, 2018)'
_diffrn_ambient_temperature 120(2)
_diffrn_measured_fraction_theta_full 0.997
_diffrn_measured_fraction_theta_max 0.987
_diffrn_measurement_device_type 'Bruker APEX-II CCD'
_diffrn_measurement_method '\f and \w scans'
_diffrn_radiation_type MoK\a
_diffrn_radiation_wavelength 0.71073
_diffrn_reflns_av_R_equivalents 0.0845
_diffrn_reflns_av_unetI/netI 0.0723
_diffrn_reflns_Laue_measured_fraction_full 0.997
_diffrn_reflns_Laue_measured_fraction_max 0.987
_diffrn_reflns_limit_h_max 17
_diffrn_reflns_limit_h_min -17
_diffrn_reflns_limit_k_max 22
_diffrn_reflns_limit_k_min -22
_diffrn_reflns_limit_l_max 28
_diffrn_reflns_limit_l_min -28
_diffrn_reflns_number 101535
_diffrn_reflns_point_group_measured_fraction_full 0.997
_diffrn_reflns_point_group_measured_fraction_max 0.987
_diffrn_reflns_theta_full 25.242
_diffrn_reflns_theta_max 27.976
_diffrn_reflns_theta_min 1.980
_exptl_absorpt_coefficient_mu 3.554
_exptl_absorpt_correction_T_max 0.737
_exptl_absorpt_correction_T_min 0.645
_exptl_absorpt_correction_type none
_exptl_absorpt_process_details 'Sadabs (Sheldrick, 1996)'
_exptl_crystal_colour yellow
_exptl_crystal_density_diffrn 1.685
_exptl_crystal_description BLOCK
_exptl_crystal_F_000 2378
_exptl_crystal_size_max 0.0125
_exptl_crystal_size_mid 0.0121
_exptl_crystal_size_min 0.0112
_refine_diff_density_max 1.750
_refine_diff_density_min -1.452
_refine_diff_density_rms 0.121
_refine_ls_extinction_method none
_refine_ls_goodness_of_fit_ref 1.022
_refine_ls_hydrogen_treatment constr
_refine_ls_matrix_type full
_refine_ls_number_parameters 1468
_refine_ls_number_reflns 22623
_refine_ls_number_restraints 1350
_refine_ls_restrained_S_all 1.013
_refine_ls_R_factor_all 0.0866
_refine_ls_R_factor_gt 0.0560
_refine_ls_shift/su_max 0.002
_refine_ls_shift/su_mean 0.000
_refine_ls_structure_factor_coef Fsqd
_refine_ls_weighting_details 'w=1/[\s^2^(Fo^2^)+(0.0637P)^2^+9.2833P] where P=(Fo^2^+2Fc^2^)/3'
_refine_ls_weighting_scheme calc
_refine_ls_wR_factor_gt 0.1301
_refine_ls_wR_factor_ref 0.1445
_reflns_Friedel_coverage 0.000
_reflns_number_gt 16083
_reflns_number_total 22623
_reflns_threshold_expression 'I > 2\s(I)'
_cod_data_source_file d2dt02820d2.cif
_cod_data_source_block 3c
_cod_depositor_comments 'Adding full bibliography for 7711737--7711740.cif.'
_cod_original_cell_volume 4761.3(9)
_cod_database_code 7711740
_shelx_shelxl_version_number 2018/3
_shelx_space_group_comment
;
The symmetry employed for this shelxl refinement is uniquely defined
by the following loop, which should always be used as a source of
symmetry information in preference to the above space-group names.
They are only intended as comments.
;

loop_
_space_group_symop_operation_xyz
'x, y, z'
'-x, -y, -z'

loop_
_atom_site_label
_atom_site_type_symbol
_atom_site_fract_x
_atom_site_fract_y
_atom_site_fract_z
_atom_site_U_iso_or_equiv
_atom_site_adp_type
_atom_site_occupancy
_atom_site_site_symmetry_order
_atom_site_calc_flag
_atom_site_refinement_flags_posn
_atom_site_refinement_flags_adp
_atom_site_refinement_flags_occupancy
_atom_site_disorder_assembly
_atom_site_disorder_group
Co1B Co 0.86823(4) 0.39392(3) 0.26183(3) 0.02155(13) Uani 1 1 d . . . . .
Se1B Se 0.94040(3) 0.41584(3) 0.38207(2) 0.02612(10) Uani 1 1 d . . . . .
Se2B Se 0.76213(4) 0.36871(3) 0.15090(2) 0.03077(11) Uani 1 1 d . . . . .
Se3B Se 0.51681(4) 0.39674(3) 0.30419(2) 0.03274(12) Uani 1 1 d . . . . .
Se4B Se 1.02523(4) 0.62826(3) 0.20464(2) 0.03364(12) Uani 1 1 d . . . . .
O1B O 0.7338(2) 0.41443(18) 0.29746(14) 0.0255(7) Uani 1 1 d . . . . .
O2B O 0.9010(2) 0.49519(17) 0.22652(15) 0.0254(7) Uani 1 1 d . . . . .
N4B N 0.6447(4) 0.3599(4) 0.5962(2) 0.0613(16) Uani 1 1 d . . . . .
N5B N 0.8503(4) 0.5563(3) -0.0822(2) 0.0515(13) Uani 1 1 d . . . . .
N1B N 1.0174(5) 0.3545(3) 0.2401(4) 0.0254(6) Uani 0.738(3) 1 d D U P A 1
N2B N 0.8603(5) 0.2698(4) 0.2716(5) 0.0272(7) Uani 0.738(3) 1 d D U P A 1
C1B C 1.0952(5) 0.3987(4) 0.2264(4) 0.0266(7) Uani 0.738(3) 1 d D U P A 1
H1BA H 1.085813 0.453079 0.225013 0.032 Uiso 0.738(3) 1 calc R U P A 1
C2B C 1.1924(5) 0.3667(4) 0.2136(3) 0.0287(7) Uani 0.738(3) 1 d D U P A 1
H2BA H 1.246580 0.399529 0.202967 0.034 Uiso 0.738(3) 1 calc R U P A 1
C3B C 1.2079(5) 0.2896(4) 0.2166(4) 0.0314(7) Uani 0.738(3) 1 d D U P A 1
H3BA H 1.272808 0.267785 0.208310 0.038 Uiso 0.738(3) 1 calc R U P A 1
C4B C 1.1255(5) 0.2416(4) 0.2322(4) 0.0314(6) Uani 0.738(3) 1 d D U P A 1
C5B C 1.1235(5) 0.1534(4) 0.2394(4) 0.0370(7) Uani 0.738(3) 1 d D U P A 1
C6B C 1.0381(5) 0.1123(4) 0.2504(3) 0.0357(7) Uani 0.738(3) 1 d D U P A 1
H6BA H 1.041338 0.057857 0.254169 0.043 Uiso 0.738(3) 1 calc R U P A 1
C7B C 0.9509(5) 0.1492(4) 0.2559(4) 0.0324(6) Uani 0.738(3) 1 d D U P A 1
C8B C 0.8633(5) 0.1078(4) 0.2691(4) 0.0319(7) Uani 0.738(3) 1 d D U P A 1
H8BA H 0.864127 0.052782 0.269154 0.038 Uiso 0.738(3) 1 calc R U P A 1
C9B C 0.7764(5) 0.1479(4) 0.2820(4) 0.0301(7) Uani 0.738(3) 1 d D U P A 1
H9BA H 0.715079 0.120957 0.289800 0.036 Uiso 0.738(3) 1 calc R U P A 1
C10B C 0.7784(5) 0.2282(4) 0.2835(5) 0.0284(7) Uani 0.738(3) 1 d D U P A 1
H10A H 0.717716 0.255037 0.293605 0.034 Uiso 0.738(3) 1 calc R U P A 1
C11B C 0.9459(5) 0.2300(4) 0.2568(5) 0.0295(6) Uani 0.738(3) 1 d D U P A 1
C12B C 1.0318(5) 0.2773(4) 0.2427(5) 0.0285(6) Uani 0.738(3) 1 d D U P A 1
O3B O 1.2959(4) 0.1380(3) 0.2663(3) 0.0546(10) Uani 0.738(3) 1 d D U P A 1
O4B O 1.2144(5) 0.0435(3) 0.2155(3) 0.0565(10) Uani 0.738(3) 1 d D U P A 1
N3B N 1.2199(5) 0.1082(3) 0.2398(3) 0.0440(7) Uani 0.738(3) 1 d D U P A 1
N1D N 1.0214(13) 0.3456(8) 0.2399(13) 0.0266(7) Uani 0.262(3) 1 d D U P A 2
N2D N 0.8519(12) 0.2759(9) 0.2734(13) 0.0280(7) Uani 0.262(3) 1 d D U P A 2
C1D C 1.1024(13) 0.3836(9) 0.2218(12) 0.0270(8) Uani 0.262(3) 1 d D U P A 2
H1DA H 1.099872 0.437950 0.217079 0.032 Uiso 0.262(3) 1 calc R U P A 2
C2D C 1.1935(13) 0.3408(9) 0.2097(10) 0.0287(8) Uani 0.262(3) 1 d D U P A 2
H2DA H 1.252803 0.366698 0.197595 0.034 Uiso 0.262(3) 1 calc R U P A 2
C3D C 1.1948(12) 0.2631(9) 0.2156(10) 0.0309(8) Uani 0.262(3) 1 d D U P A 2
H3DA H 1.256363 0.237002 0.206206 0.037 Uiso 0.262(3) 1 calc R U P A 2
C4D C 1.1136(11) 0.2173(8) 0.2344(11) 0.0326(7) Uani 0.262(3) 1 d D U P A 2
C5D C 1.0750(12) 0.1283(7) 0.2251(10) 0.0376(7) Uani 0.262(3) 1 d D U P A 2
C6D C 0.9693(11) 0.1262(9) 0.2176(8) 0.0344(7) Uani 0.262(3) 1 d D U P A 2
H6DA H 0.931081 0.108141 0.179685 0.041 Uiso 0.262(3) 1 calc R U P A 2
C7D C 0.9272(12) 0.1507(8) 0.2662(9) 0.0319(7) Uani 0.262(3) 1 d D U P A 2
C8D C 0.8330(12) 0.1148(9) 0.2757(10) 0.0311(8) Uani 0.262(3) 1 d D U P A 2
H8DA H 0.826574 0.059873 0.274021 0.037 Uiso 0.262(3) 1 calc R U P A 2
C9D C 0.7521(13) 0.1601(9) 0.2871(11) 0.0297(8) Uani 0.262(3) 1 d D U P A 2
H9DA H 0.688025 0.138168 0.296219 0.036 Uiso 0.262(3) 1 calc R U P A 2
C10D C 0.7644(13) 0.2398(9) 0.2852(13) 0.0284(8) Uani 0.262(3) 1 d D U P A 2
H10B H 0.706298 0.271136 0.292826 0.034 Uiso 0.262(3) 1 calc R U P A 2
C11D C 0.9340(12) 0.2323(8) 0.2633(13) 0.0293(6) Uani 0.262(3) 1 d D U P A 2
C12D C 1.0278(12) 0.2673(8) 0.2448(14) 0.0290(6) Uani 0.262(3) 1 d D U P A 2
O3D O 1.1568(11) 0.0135(9) 0.2063(9) 0.0546(10) Uani 0.262(3) 1 d D U P A 2
O4D O 0.9947(11) 0.0055(8) 0.1852(9) 0.0565(10) Uani 0.262(3) 1 d D U P A 2
N3D N 1.0743(11) 0.0422(7) 0.2057(9) 0.0440(7) Uani 0.262(3) 1 d D U P A 2
C13B C 0.9611(3) 0.5265(3) 0.3954(2) 0.0266(10) Uani 1 1 d . . . . .
C14B C 0.9049(4) 0.5716(3) 0.4351(3) 0.0376(12) Uani 1 1 d . . . . .
H14A H 0.851494 0.549082 0.456205 0.045 Uiso 1 1 calc R U . . .
C15B C 0.9272(5) 0.6504(3) 0.4438(3) 0.0506(15) Uani 1 1 d . . . . .
H15A H 0.888183 0.682243 0.470641 0.061 Uiso 1 1 calc R U . . .
C16B C 1.0058(5) 0.6827(3) 0.4138(3) 0.0481(15) Uani 1 1 d . . . . .
H16A H 1.021099 0.736542 0.420417 0.058 Uiso 1 1 calc R U . . .
C17B C 1.0614(4) 0.6378(3) 0.3750(3) 0.0433(14) Uani 1 1 d . . . . .
H17A H 1.115004 0.660710 0.354320 0.052 Uiso 1 1 calc R U . . .
C18B C 1.0408(4) 0.5589(3) 0.3650(2) 0.0354(12) Uani 1 1 d . . . . .
H18A H 1.080123 0.527551 0.338005 0.042 Uiso 1 1 calc R U . . .
C19B C 0.7206(3) 0.4073(3) 0.3572(2) 0.0251(10) Uani 1 1 d . . . . .
C20B C 0.6198(4) 0.3991(3) 0.3745(2) 0.0258(10) Uani 1 1 d . . . . .
C21B C 0.5991(4) 0.3895(3) 0.4358(2) 0.0294(10) Uani 1 1 d . . . . .
H21A H 0.529688 0.384557 0.446258 0.035 Uiso 1 1 calc R U . . .
C22B C 0.6822(4) 0.3870(3) 0.4829(2) 0.0330(11) Uani 1 1 d . . . . .
C23B C 0.7831(4) 0.3950(3) 0.4673(2) 0.0298(11) Uani 1 1 d . . . . .
H23A H 0.839014 0.392960 0.498873 0.036 Uiso 1 1 calc R U . . .
C24B C 0.8021(3) 0.4060(3) 0.4055(2) 0.0259(10) Uani 1 1 d . . . . .
C25B C 0.6625(4) 0.3726(3) 0.5462(3) 0.0405(13) Uani 1 1 d . . . . .
C26B C 0.3968(5) 0.3763(6) 0.3448(4) 0.0456(12) Uani 0.478(12) 1 d G U P B 1
C27B C 0.3521(6) 0.3035(5) 0.3482(5) 0.0472(12) Uani 0.478(12) 1 d G U P B 1
H27A H 0.383969 0.258877 0.330675 0.057 Uiso 0.478(12) 1 calc R U P B 1
C28B C 0.2608(6) 0.2960(6) 0.3772(5) 0.0486(12) Uani 0.478(12) 1 d G U P B 1
H28A H 0.230253 0.246245 0.379466 0.058 Uiso 0.478(12) 1 calc R U P B 1
C29B C 0.2142(5) 0.3613(8) 0.4028(5) 0.0487(13) Uani 0.478(12) 1 d G U P B 1
H29A H 0.151789 0.356212 0.422604 0.058 Uiso 0.478(12) 1 calc R U P B 1
C30B C 0.2589(7) 0.4342(6) 0.3994(5) 0.0497(13) Uani 0.478(12) 1 d G U P B 1
H30A H 0.227039 0.478811 0.416951 0.060 Uiso 0.478(12) 1 calc R U P B 1
C31B C 0.3502(7) 0.4417(5) 0.3705(5) 0.0479(12) Uani 0.478(12) 1 d G U P B 1
H31A H 0.380755 0.491445 0.368160 0.057 Uiso 0.478(12) 1 calc R U P B 1
C26D C 0.3952(5) 0.3716(5) 0.3454(4) 0.0456(12) Uani 0.522(12) 1 d G U P B 2
C27D C 0.3666(6) 0.2936(5) 0.3401(4) 0.0468(12) Uani 0.522(12) 1 d G U P B 2
H27B H 0.409677 0.256677 0.320799 0.056 Uiso 0.522(12) 1 calc R U P B 2
C28D C 0.2752(6) 0.2698(5) 0.3631(5) 0.0486(12) Uani 0.522(12) 1 d G U P B 2
H28B H 0.255684 0.216503 0.359468 0.058 Uiso 0.522(12) 1 calc R U P B 2
C29D C 0.2122(5) 0.3239(7) 0.3914(4) 0.0492(13) Uani 0.522(12) 1 d G U P B 2
H29B H 0.149690 0.307545 0.407058 0.059 Uiso 0.522(12) 1 calc R U P B 2
C30D C 0.2407(6) 0.4018(6) 0.3967(4) 0.0484(12) Uani 0.522(12) 1 d G U P B 2
H30B H 0.197688 0.438761 0.415980 0.058 Uiso 0.522(12) 1 calc R U P B 2
C31D C 0.3322(6) 0.4257(5) 0.3737(4) 0.0482(12) Uani 0.522(12) 1 d G U P B 2
H31B H 0.351680 0.478936 0.377311 0.058 Uiso 0.522(12) 1 calc R U P B 2
C32B C 0.8448(4) 0.2893(3) 0.1138(2) 0.0324(11) Uani 1 1 d . . . . .
C33B C 0.9393(4) 0.3056(3) 0.0915(3) 0.0427(13) Uani 1 1 d . . . . .
H33A H 0.963062 0.357714 0.091459 0.051 Uiso 1 1 calc R U . . .
C34B C 0.9991(5) 0.2455(4) 0.0692(3) 0.0594(18) Uani 1 1 d . . . . .
H34A H 1.064028 0.255988 0.053797 0.071 Uiso 1 1 calc R U . . .
C35B C 0.9625(7) 0.1694(4) 0.0698(4) 0.075(2) Uani 1 1 d . . . . .
H35A H 1.002946 0.127913 0.054447 0.090 Uiso 1 1 calc R U . . .
C36B C 0.8690(6) 0.1536(4) 0.0924(3) 0.0620(19) Uani 1 1 d . . . . .
H36A H 0.845833 0.101479 0.093243 0.074 Uiso 1 1 calc R U . . .
C37B C 0.8086(5) 0.2134(3) 0.1137(3) 0.0466(15) Uani 1 1 d . . . . .
H37A H 0.742960 0.202779 0.128216 0.056 Uiso 1 1 calc R U . . .
C38B C 0.8875(3) 0.5062(3) 0.1670(2) 0.0251(10) Uani 1 1 d . . . . .
C39B C 0.9389(3) 0.5691(3) 0.1424(2) 0.0250(10) Uani 1 1 d . . . . .
C40B C 0.9289(4) 0.5837(3) 0.0794(2) 0.0307(11) Uani 1 1 d . . . . .
H40A H 0.963060 0.627202 0.064916 0.037 Uiso 1 1 calc R U . . .
C41B C 0.8675(4) 0.5335(3) 0.0365(2) 0.0321(11) Uani 1 1 d . . . . .
C42B C 0.8158(4) 0.4713(3) 0.0583(2) 0.0340(12) Uani 1 1 d . . . . .
H42A H 0.773287 0.438093 0.029834 0.041 Uiso 1 1 calc R U . . .
C43B C 0.8265(4) 0.4577(3) 0.1219(2) 0.0284(10) Uani 1 1 d . . . . .
C44B C 0.8592(4) 0.5470(3) -0.0294(3) 0.0362(12) Uani 1 1 d . . . . .
C45B C 1.0921(6) 0.6908(4) 0.1507(3) 0.0368(11) Uani 0.485(11) 1 d G U P C 1
C46B C 1.0693(6) 0.7694(4) 0.1543(4) 0.0382(12) Uani 0.485(11) 1 d G U P C 1
H46A H 1.020532 0.788601 0.181932 0.046 Uiso 0.485(11) 1 calc R U P C 1
C47B C 1.1180(7) 0.8199(4) 0.1175(4) 0.0407(12) Uani 0.485(11) 1 d G U P C 1
H47A H 1.102436 0.873582 0.119934 0.049 Uiso 0.485(11) 1 calc R U P C 1
C48B C 1.1894(7) 0.7918(5) 0.0770(4) 0.0404(13) Uani 0.485(11) 1 d G U P C 1
H48A H 1.222667 0.826304 0.051830 0.048 Uiso 0.485(11) 1 calc R U P C 1
C49B C 1.2122(7) 0.7132(6) 0.0734(4) 0.0396(12) Uani 0.485(11) 1 d G U P C 1
H49A H 1.260996 0.694045 0.045726 0.047 Uiso 0.485(11) 1 calc R U P C 1
C50B C 1.1635(6) 0.6628(4) 0.1102(4) 0.0376(12) Uani 0.485(11) 1 d G U P C 1
H50A H 1.179093 0.609063 0.107724 0.045 Uiso 0.485(11) 1 calc R U P C 1
C45D C 1.0997(5) 0.6868(4) 0.1491(3) 0.0367(11) Uani 0.515(11) 1 d G U P C 2
C46D C 1.0792(5) 0.7637(4) 0.1372(4) 0.0391(12) Uani 0.515(11) 1 d G U P C 2
H46B H 1.025865 0.790262 0.157219 0.047 Uiso 0.515(11) 1 calc R U P C 2
C47D C 1.1368(6) 0.8019(4) 0.0961(4) 0.0406(12) Uani 0.515(11) 1 d G U P C 2
H47B H 1.122733 0.854421 0.087977 0.049 Uiso 0.515(11) 1 calc R U P C 2
C48D C 1.2148(6) 0.7630(5) 0.0668(3) 0.0408(12) Uani 0.515(11) 1 d G U P C 2
H48B H 1.254155 0.789093 0.038695 0.049 Uiso 0.515(11) 1 calc R U P C 2
C49D C 1.2354(6) 0.6861(5) 0.0787(4) 0.0384(12) Uani 0.515(11) 1 d G U P C 2
H49B H 1.288711 0.659606 0.058656 0.046 Uiso 0.515(11) 1 calc R U P C 2
C50D C 1.1778(6) 0.6480(4) 0.1198(4) 0.0367(12) Uani 0.515(11) 1 d G U P C 2
H50B H 1.191844 0.595447 0.127898 0.044 Uiso 0.515(11) 1 calc R U P C 2
Co1A Co 0.70017(4) -0.10717(3) 0.26084(3) 0.02303(13) Uani 1 1 d . . . . .
Se1A Se 0.77482(4) -0.13056(3) 0.15106(2) 0.03002(11) Uani 1 1 d . . . . .
Se2A Se 0.65968(3) -0.08466(3) 0.37911(2) 0.02816(11) Uani 1 1 d . . . . .
Se3A Se 0.52019(4) 0.12468(3) 0.20321(3) 0.03667(13) Uani 1 1 d . . . . .
Se4A Se 1.06917(4) -0.09664(3) 0.31152(2) 0.03362(12) Uani 1 1 d . . . . .
O1A O 0.6564(2) -0.00599(17) 0.22658(15) 0.0261(7) Uani 1 1 d . . . . .
O2A O 0.8458(2) -0.09003(18) 0.29766(15) 0.0278(7) Uani 1 1 d . . . . .
O3A O 0.2482(3) -0.3349(3) 0.2764(2) 0.0607(12) Uani 1 1 d . . . . .
O4A O 0.3114(4) -0.4448(3) 0.2448(3) 0.0741(15) Uani 1 1 d . . . . .
N1A N 0.5422(3) -0.1459(2) 0.24077(18) 0.0240(8) Uani 1 1 d . . . . .
N2A N 0.7065(3) -0.2299(2) 0.27238(18) 0.0248(8) Uani 1 1 d . . . . .
N3A N 0.3189(4) -0.3747(3) 0.2584(3) 0.0524(13) Uani 1 1 d . . . . .
N4A N 0.6252(4) 0.0596(3) -0.0811(2) 0.0438(11) Uani 1 1 d . . . . .
C1A C 0.4602(4) -0.1019(3) 0.2261(2) 0.0313(11) Uani 1 1 d . . . . .
H1AA H 0.471117 -0.048165 0.221414 0.038 Uiso 1 1 calc R U . . .
C2A C 0.3595(4) -0.1312(3) 0.2175(2) 0.0339(11) Uani 1 1 d . . . . .
H2AA H 0.303958 -0.098025 0.205719 0.041 Uiso 1 1 calc R U . . .
C3A C 0.3403(4) -0.2075(3) 0.2259(2) 0.0315(11) Uani 1 1 d . . . . .
H3AA H 0.271649 -0.227761 0.220630 0.038 Uiso 1 1 calc R U . . .
C4A C 0.4245(4) -0.2556(3) 0.2424(2) 0.0308(11) Uani 1 1 d . . . . .
C5A C 0.4205(4) -0.3370(3) 0.2544(3) 0.0425(13) Uani 1 1 d . . . . .
C6A C 0.5043(4) -0.3812(3) 0.2646(3) 0.0448(14) Uani 1 1 d . . . . .
H6AA H 0.495979 -0.435112 0.269614 0.054 Uiso 1 1 calc R U . . .
C7A C 0.6053(4) -0.3481(3) 0.2679(3) 0.0372(12) Uani 1 1 d . . . . .
C8A C 0.6970(4) -0.3910(3) 0.2799(3) 0.0393(13) Uani 1 1 d . . . . .
H8AA H 0.694062 -0.445686 0.282561 0.047 Uiso 1 1 calc R U . . .
C9A C 0.7888(4) -0.3524(3) 0.2874(2) 0.0319(11) Uani 1 1 d . . . . .
H9AA H 0.851479 -0.379880 0.294895 0.038 Uiso 1 1 calc R U . . .
C10A C 0.7909(4) -0.2721(3) 0.2840(2) 0.0278(10) Uani 1 1 d . . . . .
H10C H 0.855952 -0.245989 0.290420 0.033 Uiso 1 1 calc R U . . .
C11A C 0.6148(3) -0.2678(3) 0.2634(2) 0.0269(10) Uani 1 1 d . . . . .
C12A C 0.5245(3) -0.2216(3) 0.2480(2) 0.0244(9) Uani 1 1 d . . . . .
C13A C 0.6813(4) -0.2112(3) 0.1151(2) 0.0301(11) Uani 1 1 d . . . . .
C14A C 0.7176(5) -0.2862(3) 0.1161(3) 0.0474(15) Uani 1 1 d . . . . .
H14B H 0.786910 -0.295563 0.131789 0.057 Uiso 1 1 calc R U . . .
C15A C 0.6537(7) -0.3471(4) 0.0946(4) 0.069(2) Uani 1 1 d . . . . .
H15B H 0.677996 -0.398773 0.096310 0.082 Uiso 1 1 calc R U . . .
C16A C 0.5553(7) -0.3335(4) 0.0707(4) 0.075(2) Uani 1 1 d . . . . .
H16B H 0.511644 -0.375684 0.054746 0.090 Uiso 1 1 calc R U . . .
C17A C 0.5180(6) -0.2572(4) 0.0696(3) 0.0624(19) Uani 1 1 d . . . . .
H17B H 0.449300 -0.247959 0.052733 0.075 Uiso 1 1 calc R U . . .
C18A C 0.5801(4) -0.1968(3) 0.0924(3) 0.0398(13) Uani 1 1 d . . . . .
H18B H 0.554719 -0.145280 0.092950 0.048 Uiso 1 1 calc R U . . .
C19A C 0.6530(3) 0.0055(2) 0.1662(2) 0.0236(9) Uani 1 1 d . . . . .
C20A C 0.7022(3) -0.0416(3) 0.1222(2) 0.0273(10) Uani 1 1 d . . . . .
C21A C 0.6953(4) -0.0281(3) 0.0588(2) 0.0282(10) Uani 1 1 d . . . . .
H21B H 0.729458 -0.061146 0.030271 0.034 Uiso 1 1 calc R U . . .
C22A C 0.6378(4) 0.0345(3) 0.0368(2) 0.0302(11) Uani 1 1 d . . . . .
C23A C 0.5865(4) 0.0825(3) 0.0794(2) 0.0286(10) Uani 1 1 d . . . . .
H23B H 0.546945 0.124991 0.064731 0.034 Uiso 1 1 calc R U . . .
C24A C 0.5939(3) 0.0679(3) 0.1424(2) 0.0254(10) Uani 1 1 d . . . . .
C25A C 0.6300(4) 0.0481(3) -0.0294(2) 0.0312(11) Uani 1 1 d . . . . .
C26A C 0.4338(4) 0.1833(3) 0.1462(2) 0.0354(12) Uani 1 1 d . . . . .
C27A C 0.3476(4) 0.1474(3) 0.1133(3) 0.0442(14) Uani 1 1 d . . . . .
H27C H 0.331419 0.094795 0.119257 0.053 Uiso 1 1 calc R U . . .
C28A C 0.2857(5) 0.1894(4) 0.0715(3) 0.0595(19) Uani 1 1 d . . . . .
H28C H 0.227583 0.165058 0.048188 0.071 Uiso 1 1 calc R U . . .
C29A C 0.3074(6) 0.2647(5) 0.0638(3) 0.069(2) Uani 1 1 d . . . . .
H29C H 0.263726 0.293121 0.035713 0.082 Uiso 1 1 calc R U . . .
C30A C 0.3930(6) 0.3008(4) 0.0968(4) 0.071(2) Uani 1 1 d . . . . .
H30C H 0.408349 0.353642 0.091062 0.085 Uiso 1 1 calc R U . . .
C31A C 0.4573(4) 0.2581(3) 0.1391(3) 0.0455(14) Uani 1 1 d . . . . .
H31C H 0.516207 0.281951 0.161977 0.055 Uiso 1 1 calc R U . . .
C32A C 0.6484(6) 0.0243(3) 0.3905(4) 0.0355(12) Uani 0.483(11) 1 d G U P D 1
C33A C 0.5538(6) 0.0527(4) 0.3668(4) 0.0374(12) Uani 0.483(11) 1 d G U P D 1
H33B H 0.504291 0.018578 0.344287 0.045 Uiso 0.483(11) 1 calc R U P D 1
C34A C 0.5317(6) 0.1309(5) 0.3761(5) 0.0408(13) Uani 0.483(11) 1 d G U P D 1
H34B H 0.467073 0.150292 0.359857 0.049 Uiso 0.483(11) 1 calc R U P D 1
C35A C 0.6042(8) 0.1808(3) 0.4090(4) 0.0407(13) Uani 0.483(11) 1 d G U P D 1
H35B H 0.589070 0.234286 0.415363 0.049 Uiso 0.483(11) 1 calc R U P D 1
C36A C 0.6988(8) 0.1525(4) 0.4328(4) 0.0399(12) Uani 0.483(11) 1 d G U P D 1
H36B H 0.748286 0.186565 0.455298 0.048 Uiso 0.483(11) 1 calc R U P D 1
C37A C 0.7209(6) 0.0742(4) 0.4235(4) 0.0369(12) Uani 0.483(11) 1 d G U P D 1
H37B H 0.785507 0.054851 0.439729 0.044 Uiso 0.483(11) 1 calc R U P D 1
C32C C 0.6565(6) 0.0269(3) 0.3948(4) 0.0354(11) Uani 0.517(11) 1 d G U P D 2
C33C C 0.5661(5) 0.0667(4) 0.3789(4) 0.0385(12) Uani 0.517(11) 1 d G U P D 2
H33C H 0.506762 0.039374 0.359730 0.046 Uiso 0.517(11) 1 calc R U P D 2
C34C C 0.5624(6) 0.1465(4) 0.3910(5) 0.0407(12) Uani 0.517(11) 1 d G U P D 2
H34C H 0.500651 0.173710 0.380168 0.049 Uiso 0.517(11) 1 calc R U P D 2
C35C C 0.6492(8) 0.1865(3) 0.4191(4) 0.0411(13) Uani 0.517(11) 1 d G U P D 2
H35C H 0.646717 0.241026 0.427369 0.049 Uiso 0.517(11) 1 calc R U P D 2
C36C C 0.7396(7) 0.1467(4) 0.4350(4) 0.0397(12) Uani 0.517(11) 1 d G U P D 2
H36C H 0.798896 0.174006 0.454133 0.048 Uiso 0.517(11) 1 calc R U P D 2
C37C C 0.7432(5) 0.0669(4) 0.4228(4) 0.0372(12) Uani 0.517(11) 1 d G U P D 2
H37C H 0.805009 0.039669 0.433696 0.045 Uiso 0.517(11) 1 calc R U P D 2
C38A C 0.8732(3) -0.0954(2) 0.3568(2) 0.0236(9) Uani 1 1 d . . . . .
C39A C 0.8029(3) -0.0991(3) 0.4038(2) 0.0285(10) Uani 1 1 d . . . . .
C40A C 0.8336(4) -0.1105(3) 0.4660(2) 0.0377(12) Uani 1 1 d . . . . .
H40B H 0.783694 -0.114985 0.495710 0.045 Uiso 1 1 calc R U . . .
C41A C 0.9392(4) -0.1155(4) 0.4845(2) 0.0415(13) Uani 1 1 d . . . . .
C42A C 1.0130(4) -0.1089(3) 0.4402(2) 0.0350(12) Uani 1 1 d . . . . .
H42B H 1.084883 -0.111145 0.452855 0.042 Uiso 1 1 calc R U . . .
C43A C 0.9797(3) -0.0993(3) 0.3783(2) 0.0255(10) Uani 1 1 d . . . . .
C44C C 0.974(3) -0.1146(19) 0.5472(14) 0.064(3) Uani 0.343(17) 1 d . U P E 2
N5C N 0.9973(16) -0.1150(16) 0.5995(9) 0.068(3) Uani 0.343(17) 1 d . U P E 2
C44A C 0.9698(12) -0.1403(9) 0.5487(7) 0.063(2) Uani 0.657(17) 1 d . U P E 1
N5A N 0.9899(8) -0.1628(9) 0.5983(5) 0.075(3) Uani 0.657(17) 1 d . U P E 1
C45A C 1.1988(4) -0.0892(3) 0.3612(2) 0.0375(12) Uani 1 1 d . . . . .
C46A C 1.2355(4) -0.0165(3) 0.3862(3) 0.0461(14) Uani 1 1 d . . . . .
H46C H 1.195775 0.028540 0.378612 0.055 Uiso 1 1 calc R U . . .
C47A C 1.3307(4) -0.0102(4) 0.4224(3) 0.0565(18) Uani 1 1 d . . . . .
H47C H 1.355568 0.039171 0.439221 0.068 Uiso 1 1 calc R U . . .
C48A C 1.3878(4) -0.0750(5) 0.4336(3) 0.062(2) Uani 1 1 d . . . . .
H48C H 1.452012 -0.070557 0.458456 0.074 Uiso 1 1 calc R U . . .
C49A C 1.3527(4) -0.1462(4) 0.4091(3) 0.0529(16) Uani 1 1 d . . . . .
H49C H 1.393607 -0.190769 0.416385 0.063 Uiso 1 1 calc R U . . .
C50A C 1.2562(4) -0.1541(3) 0.3729(3) 0.0435(14) Uani 1 1 d . . . . .
H50C H 1.231401 -0.203850 0.356848 0.052 Uiso 1 1 calc R U . . .
C1S C 0.4178(10) 0.5138(8) 0.1199(6) 0.055(3) Uani 0.5 1 d . . P . .
H1SA H 0.416001 0.569818 0.132176 0.066 Uiso 0.5 1 calc R U P . .
H1SB H 0.361521 0.487760 0.139576 0.066 Uiso 0.5 1 calc R U P . .
Cl11 Cl 0.3966(3) 0.50026(17) 0.03708(15) 0.0556(8) Uani 0.5 1 d . . P . .
Cl12 Cl 0.5358(3) 0.4766(2) 0.14716(19) 0.0687(10) Uani 0.5 1 d . . P . .
C2S C 0.6082(6) 0.6948(4) 0.4252(4) 0.074(2) Uani 1 1 d . . . . .
H2SA H 0.673021 0.712482 0.408836 0.089 Uiso 1 1 calc R U . . .
H2SB H 0.550891 0.702180 0.392484 0.089 Uiso 1 1 calc R U . . .
Cl21 Cl 0.58649(15) 0.75106(11) 0.49148(9) 0.0663(5) Uani 1 1 d . . . . .
Cl22 Cl 0.61805(14) 0.59359(11) 0.43884(10) 0.0689(5) Uani 1 1 d . . . . .
O1W O 0.9982(8) -0.0331(5) 0.1384(5) 0.039(3) Uani 0.382(10) 1 d DG . P F 1
H1W1 H 1.019408 -0.077101 0.144109 0.058 Uiso 0.382(10) 1 d DG U P F 1
H1W2 H 0.972546 -0.036761 0.101249 0.058 Uiso 0.382(10) 1 d DG U P F 1

loop_
_atom_site_aniso_label
_atom_site_aniso_U_11
_atom_site_aniso_U_22
_atom_site_aniso_U_33
_atom_site_aniso_U_23
_atom_site_aniso_U_13
_atom_site_aniso_U_12
Co1B 0.0232(3) 0.0191(3) 0.0233(3) 0.0036(2) 0.0054(2) 0.0018(2)
Se1B 0.0228(2) 0.0286(2) 0.0273(2) 0.00218(19) 0.00358(18) 0.00355(17)
Se2B 0.0330(2) 0.0287(2) 0.0308(3) 0.0075(2) -0.0003(2) -0.0070(2)
Se3B 0.0264(2) 0.0428(3) 0.0299(3) 0.0096(2) 0.0022(2) 0.0028(2)
Se4B 0.0359(3) 0.0377(3) 0.0272(3) 0.0038(2) 0.0018(2) -0.0122(2)
O1B 0.0258(15) 0.0304(17) 0.0213(16) 0.0067(13) 0.0049(13) 0.0041(13)
O2B 0.0305(16) 0.0230(16) 0.0234(17) 0.0043(13) 0.0040(13) -0.0004(13)
N4B 0.055(3) 0.098(5) 0.033(3) 0.010(3) 0.007(2) -0.010(3)
N5B 0.070(3) 0.049(3) 0.036(3) 0.013(2) 0.003(2) 0.003(3)
N1B 0.0268(12) 0.0248(12) 0.0252(13) 0.0021(13) 0.0046(12) 0.0056(11)
N2B 0.0310(12) 0.0223(12) 0.0284(13) 0.0028(12) 0.0013(12) 0.0039(11)
C1B 0.0273(13) 0.0267(13) 0.0264(14) 0.0028(14) 0.0048(13) 0.0054(12)
C2B 0.0291(13) 0.0284(13) 0.0293(14) 0.0016(14) 0.0052(13) 0.0065(13)
C3B 0.0311(13) 0.0294(13) 0.0342(14) 0.0001(14) 0.0052(13) 0.0083(12)
C4B 0.0326(11) 0.0267(11) 0.0352(13) 0.0002(13) 0.0042(12) 0.0070(10)
C5B 0.0395(12) 0.0287(12) 0.0434(14) 0.0030(13) 0.0064(13) 0.0095(11)
C6B 0.0400(11) 0.0265(12) 0.0414(13) 0.0052(12) 0.0060(12) 0.0097(11)
C7B 0.0367(11) 0.0249(10) 0.0359(12) 0.0018(11) 0.0032(11) 0.0067(10)
C8B 0.0372(12) 0.0235(12) 0.0348(13) 0.0023(12) 0.0006(13) 0.0047(11)
C9B 0.0355(13) 0.0227(13) 0.0321(14) 0.0034(14) 0.0011(14) 0.0027(13)
C10B 0.0332(13) 0.0221(13) 0.0301(14) 0.0032(14) 0.0016(13) 0.0025(12)
C11B 0.0331(10) 0.0242(10) 0.0311(12) 0.0019(11) 0.0019(11) 0.0052(9)
C12B 0.0307(10) 0.0256(10) 0.0292(12) 0.0014(12) 0.0029(11) 0.0060(10)
O3B 0.0479(16) 0.0453(19) 0.073(2) 0.0129(19) 0.0125(19) 0.0179(15)
O4B 0.0532(18) 0.0372(17) 0.083(3) 0.0051(18) 0.024(2) 0.0125(15)
N3B 0.0468(12) 0.0326(11) 0.0551(15) 0.0081(13) 0.0137(13) 0.0135(11)
N1D 0.0279(13) 0.0259(13) 0.0265(15) 0.0023(14) 0.0043(13) 0.0055(12)
N2D 0.0317(13) 0.0230(13) 0.0294(15) 0.0028(14) 0.0017(14) 0.0041(12)
C1D 0.0281(14) 0.0265(14) 0.0270(15) 0.0025(15) 0.0048(14) 0.0061(13)
C2D 0.0292(14) 0.0280(14) 0.0296(15) 0.0019(15) 0.0054(14) 0.0069(14)
C3D 0.0319(13) 0.0283(14) 0.0330(15) 0.0013(15) 0.0052(14) 0.0083(13)
C4D 0.0341(11) 0.0289(11) 0.0355(13) 0.0029(13) 0.0053(12) 0.0079(10)
C5D 0.0405(12) 0.0302(11) 0.0435(13) 0.0060(13) 0.0084(12) 0.0100(11)
C6D 0.0387(12) 0.0270(13) 0.0380(14) 0.0032(13) 0.0044(12) 0.0068(11)
C7D 0.0360(12) 0.0248(11) 0.0350(13) 0.0029(12) 0.0032(12) 0.0061(11)
C8D 0.0360(14) 0.0234(14) 0.0338(15) 0.0022(15) 0.0021(14) 0.0047(12)
C9D 0.0346(14) 0.0223(14) 0.0322(15) 0.0029(15) 0.0015(15) 0.0040(14)
C10D 0.0330(14) 0.0222(14) 0.0303(15) 0.0033(15) 0.0017(14) 0.0033(14)
C11D 0.0327(11) 0.0244(11) 0.0309(13) 0.0023(12) 0.0023(12) 0.0048(11)
C12D 0.0313(11) 0.0258(11) 0.0299(13) 0.0019(12) 0.0032(11) 0.0057(11)
O3D 0.0479(16) 0.0453(19) 0.073(2) 0.0129(19) 0.0125(19) 0.0179(15)
O4D 0.0532(18) 0.0372(17) 0.083(3) 0.0051(18) 0.024(2) 0.0125(15)
N3D 0.0468(12) 0.0326(11) 0.0551(15) 0.0081(13) 0.0137(13) 0.0135(11)
C13B 0.028(2) 0.029(2) 0.023(2) 0.0035(19) -0.0018(18) -0.0009(19)
C14B 0.042(3) 0.034(3) 0.037(3) -0.002(2) 0.008(2) -0.001(2)
C15B 0.064(4) 0.041(3) 0.048(4) -0.006(3) 0.013(3) 0.003(3)
C16B 0.068(4) 0.033(3) 0.041(3) 0.003(3) -0.009(3) -0.010(3)
C17B 0.042(3) 0.053(3) 0.034(3) 0.003(3) 0.001(2) -0.023(3)
C18B 0.031(2) 0.042(3) 0.032(3) 0.000(2) -0.004(2) -0.009(2)
C19B 0.029(2) 0.021(2) 0.025(2) 0.0033(18) -0.0010(19) 0.0020(18)
C20B 0.036(2) 0.023(2) 0.019(2) 0.0023(18) 0.0059(19) 0.0131(18)
C21B 0.031(2) 0.025(2) 0.033(3) 0.001(2) 0.009(2) 0.0002(19)
C22B 0.036(3) 0.038(3) 0.025(3) 0.001(2) 0.004(2) 0.000(2)
C23B 0.034(2) 0.029(2) 0.026(3) 0.000(2) 0.003(2) -0.002(2)
C24B 0.024(2) 0.027(2) 0.028(2) 0.0030(19) 0.0082(18) 0.0005(18)
C25B 0.035(3) 0.054(3) 0.032(3) 0.001(3) 0.004(2) -0.009(2)
C26B 0.025(2) 0.072(2) 0.042(2) 0.023(2) 0.006(2) 0.010(2)
C27B 0.027(2) 0.074(2) 0.044(2) 0.025(2) 0.008(2) 0.009(2)
C28B 0.028(2) 0.075(2) 0.046(2) 0.022(2) 0.010(2) 0.009(2)
C29B 0.027(2) 0.076(3) 0.047(2) 0.020(2) 0.008(2) 0.008(2)
C30B 0.028(2) 0.076(2) 0.048(2) 0.019(2) 0.010(2) 0.009(2)
C31B 0.027(2) 0.075(2) 0.045(2) 0.019(2) 0.008(2) 0.009(2)
C26D 0.025(2) 0.073(2) 0.042(2) 0.023(2) 0.006(2) 0.009(2)
C27D 0.027(2) 0.073(2) 0.043(2) 0.025(2) 0.008(2) 0.009(2)
C28D 0.028(2) 0.075(2) 0.046(2) 0.022(2) 0.008(2) 0.008(2)
C29D 0.027(2) 0.076(3) 0.047(2) 0.021(2) 0.008(2) 0.010(2)
C30D 0.026(2) 0.075(2) 0.047(2) 0.020(2) 0.0094(19) 0.009(2)
C31D 0.028(2) 0.075(2) 0.045(2) 0.020(2) 0.008(2) 0.009(2)
C32B 0.043(3) 0.030(3) 0.023(2) 0.002(2) -0.003(2) -0.004(2)
C33B 0.051(3) 0.036(3) 0.039(3) -0.001(2) -0.006(3) 0.000(2)
C34B 0.051(4) 0.073(5) 0.051(4) -0.009(3) -0.002(3) 0.016(3)
C35B 0.087(5) 0.050(4) 0.084(6) -0.022(4) -0.002(5) 0.020(4)
C36B 0.089(5) 0.031(3) 0.061(4) -0.012(3) -0.011(4) 0.000(3)
C37B 0.069(4) 0.033(3) 0.036(3) 0.001(2) -0.007(3) -0.014(3)
C38B 0.024(2) 0.024(2) 0.028(2) 0.0060(19) 0.0013(18) 0.0026(17)
C39B 0.024(2) 0.023(2) 0.028(2) 0.0024(19) 0.0009(18) 0.0030(17)
C40B 0.032(2) 0.026(2) 0.035(3) 0.011(2) 0.003(2) 0.0012(19)
C41B 0.037(3) 0.031(3) 0.028(3) 0.009(2) 0.000(2) 0.001(2)
C42B 0.042(3) 0.026(2) 0.032(3) 0.006(2) -0.009(2) -0.001(2)
C43B 0.034(2) 0.023(2) 0.028(3) 0.0079(19) -0.002(2) -0.0032(19)
C44B 0.044(3) 0.030(3) 0.035(3) 0.007(2) -0.001(2) 0.001(2)
C45B 0.035(2) 0.041(2) 0.034(2) 0.007(2) -0.0018(19) -0.012(2)
C46B 0.039(2) 0.042(2) 0.034(2) 0.010(2) 0.001(2) -0.009(2)
C47B 0.044(2) 0.042(2) 0.037(2) 0.009(2) 0.001(2) -0.008(2)
C48B 0.043(2) 0.041(2) 0.037(2) 0.010(2) 0.004(2) -0.010(2)
C49B 0.041(2) 0.041(2) 0.037(2) 0.008(2) 0.0030(19) -0.011(2)
C50B 0.038(2) 0.040(2) 0.035(2) 0.006(2) 0.000(2) -0.013(2)
C45D 0.036(2) 0.040(2) 0.034(2) 0.007(2) -0.0011(19) -0.012(2)
C46D 0.039(2) 0.043(2) 0.036(2) 0.010(2) -0.001(2) -0.008(2)
C47D 0.042(2) 0.043(2) 0.038(2) 0.012(2) 0.003(2) -0.007(2)
C48D 0.043(2) 0.042(2) 0.038(2) 0.012(2) 0.003(2) -0.008(2)
C49D 0.040(2) 0.040(2) 0.035(2) 0.009(2) 0.002(2) -0.011(2)
C50D 0.036(2) 0.040(2) 0.034(2) 0.007(2) 0.000(2) -0.013(2)
Co1A 0.0225(3) 0.0189(3) 0.0276(3) 0.0039(2) -0.0005(2) 0.0025(2)
Se1A 0.0307(2) 0.0265(2) 0.0337(3) 0.0062(2) 0.0043(2) 0.01085(19)
Se2A 0.0235(2) 0.0280(2) 0.0334(3) 0.0040(2) 0.00353(19) 0.00230(18)
Se3A 0.0423(3) 0.0371(3) 0.0312(3) 0.0041(2) 0.0035(2) 0.0191(2)
Se4A 0.0272(2) 0.0410(3) 0.0332(3) 0.0080(2) 0.0020(2) 0.0026(2)
O1A 0.0294(16) 0.0202(15) 0.0287(18) 0.0055(13) -0.0007(13) 0.0050(13)
O2A 0.0269(16) 0.0305(17) 0.0261(18) 0.0057(14) 0.0002(13) 0.0034(13)
O3A 0.041(2) 0.081(3) 0.061(3) 0.013(3) 0.006(2) -0.005(2)
O4A 0.069(3) 0.050(3) 0.100(4) 0.014(3) -0.013(3) -0.021(2)
N1A 0.0224(17) 0.0202(18) 0.029(2) 0.0031(16) 0.0002(15) 0.0026(14)
N2A 0.0241(18) 0.0259(19) 0.025(2) 0.0052(16) 0.0023(15) 0.0039(15)
N3A 0.044(3) 0.055(3) 0.059(3) 0.015(3) -0.001(2) -0.006(2)
N4A 0.056(3) 0.042(3) 0.035(3) 0.010(2) 0.006(2) 0.003(2)
C1A 0.030(2) 0.028(2) 0.035(3) 0.004(2) -0.007(2) 0.0060(19)
C2A 0.025(2) 0.041(3) 0.035(3) 0.006(2) 0.000(2) 0.008(2)
C3A 0.026(2) 0.041(3) 0.028(3) 0.005(2) 0.0032(19) 0.001(2)
C4A 0.028(2) 0.028(2) 0.037(3) 0.002(2) 0.004(2) -0.0027(19)
C5A 0.036(3) 0.039(3) 0.053(4) 0.006(3) 0.006(3) -0.008(2)
C6A 0.037(3) 0.034(3) 0.064(4) 0.007(3) 0.002(3) -0.004(2)
C7A 0.033(3) 0.027(3) 0.052(3) 0.009(2) 0.004(2) -0.001(2)
C8A 0.041(3) 0.026(3) 0.054(3) 0.013(2) 0.016(3) 0.008(2)
C9A 0.033(2) 0.025(2) 0.040(3) 0.008(2) 0.011(2) 0.0100(19)
C10A 0.027(2) 0.027(2) 0.032(3) 0.006(2) 0.0070(19) 0.0053(18)
C11A 0.025(2) 0.022(2) 0.034(3) 0.0080(19) 0.0039(19) 0.0015(18)
C12A 0.025(2) 0.025(2) 0.023(2) 0.0029(18) 0.0010(18) 0.0018(18)
C13A 0.039(3) 0.026(2) 0.025(3) 0.0022(19) 0.006(2) 0.003(2)
C14A 0.070(4) 0.029(3) 0.045(3) 0.006(2) 0.010(3) 0.015(3)
C15A 0.100(6) 0.029(3) 0.078(5) -0.005(3) 0.014(4) 0.006(3)
C16A 0.090(6) 0.043(4) 0.087(6) -0.021(4) 0.008(5) -0.020(4)
C17A 0.060(4) 0.057(4) 0.068(5) -0.012(4) 0.005(3) -0.008(3)
C18A 0.043(3) 0.030(3) 0.046(3) -0.002(2) 0.007(3) 0.003(2)
C19A 0.023(2) 0.021(2) 0.027(2) 0.0013(18) 0.0007(18) 0.0019(17)
C20A 0.028(2) 0.019(2) 0.036(3) 0.0039(19) 0.007(2) 0.0050(18)
C21A 0.034(2) 0.022(2) 0.030(3) 0.0008(19) 0.010(2) 0.0027(19)
C22A 0.032(2) 0.026(2) 0.033(3) 0.007(2) 0.002(2) 0.0005(19)
C23A 0.031(2) 0.024(2) 0.032(3) 0.008(2) 0.004(2) 0.0016(19)
C24A 0.026(2) 0.019(2) 0.031(3) 0.0037(18) 0.0015(19) 0.0029(17)
C25A 0.034(2) 0.027(2) 0.034(3) 0.009(2) 0.003(2) 0.002(2)
C26A 0.041(3) 0.032(3) 0.034(3) 0.003(2) 0.008(2) 0.018(2)
C27A 0.048(3) 0.040(3) 0.044(3) -0.005(3) 0.004(3) 0.017(2)
C28A 0.056(4) 0.080(5) 0.039(3) -0.013(3) -0.007(3) 0.037(3)
C29A 0.063(4) 0.096(6) 0.051(4) 0.031(4) 0.009(3) 0.044(4)
C30A 0.078(5) 0.056(4) 0.087(5) 0.044(4) 0.032(4) 0.029(4)
C31A 0.045(3) 0.040(3) 0.055(4) 0.008(3) 0.019(3) 0.006(2)
C32A 0.044(2) 0.029(2) 0.035(2) 0.003(2) 0.012(2) 0.0115(19)
C33A 0.045(2) 0.030(2) 0.038(2) 0.001(2) 0.011(2) 0.013(2)
C34A 0.048(2) 0.032(2) 0.043(2) 0.002(2) 0.006(2) 0.012(2)
C35A 0.048(3) 0.031(2) 0.044(2) 0.001(2) 0.005(2) 0.012(2)
C36A 0.047(2) 0.032(2) 0.042(2) 0.000(2) 0.007(2) 0.013(2)
C37A 0.045(2) 0.031(2) 0.036(2) 0.002(2) 0.011(2) 0.011(2)
C32C 0.044(2) 0.029(2) 0.035(2) 0.003(2) 0.012(2) 0.0118(18)
C33C 0.045(2) 0.031(2) 0.040(2) 0.003(2) 0.010(2) 0.012(2)
C34C 0.047(2) 0.032(2) 0.043(2) 0.001(2) 0.005(2) 0.013(2)
C35C 0.048(2) 0.032(2) 0.043(2) 0.002(2) 0.004(2) 0.014(2)
C36C 0.047(2) 0.032(2) 0.040(2) 0.001(2) 0.006(2) 0.014(2)
C37C 0.046(2) 0.030(2) 0.036(2) 0.002(2) 0.009(2) 0.011(2)
C38A 0.023(2) 0.019(2) 0.028(2) -0.0002(18) -0.0037(18) 0.0006(17)
C39A 0.024(2) 0.031(2) 0.030(3) 0.003(2) -0.0008(19) 0.0051(19)
C40A 0.038(3) 0.049(3) 0.026(3) -0.002(2) 0.006(2) 0.006(2)
C41A 0.037(3) 0.061(4) 0.025(3) -0.001(3) -0.004(2) 0.009(3)
C42A 0.027(2) 0.046(3) 0.030(3) -0.007(2) -0.003(2) 0.003(2)
C43A 0.028(2) 0.023(2) 0.025(2) -0.0032(18) 0.0007(18) 0.0005(18)
C44C 0.049(4) 0.114(7) 0.029(4) 0.010(5) -0.001(4) 0.014(5)
N5C 0.057(5) 0.115(7) 0.033(4) 0.010(6) -0.007(5) 0.014(6)
C44A 0.048(4) 0.113(6) 0.028(3) 0.008(5) -0.001(3) 0.011(5)
N5A 0.069(4) 0.118(7) 0.037(3) 0.018(5) -0.005(3) 0.009(5)
C45A 0.030(2) 0.051(3) 0.031(3) 0.000(2) 0.004(2) 0.004(2)
C46A 0.033(3) 0.046(3) 0.060(4) -0.004(3) 0.014(3) 0.001(2)
C47A 0.036(3) 0.076(5) 0.056(4) -0.020(3) 0.011(3) -0.007(3)
C48A 0.024(3) 0.113(6) 0.047(4) -0.004(4) 0.003(3) 0.008(3)
C49A 0.039(3) 0.076(5) 0.045(4) 0.016(3) 0.008(3) 0.020(3)
C50A 0.036(3) 0.050(3) 0.047(3) 0.011(3) 0.009(2) 0.010(2)
C1S 0.062(8) 0.052(8) 0.050(8) 0.003(6) 0.009(6) 0.009(6)
Cl11 0.0688(19) 0.0435(16) 0.0506(18) 0.0141(13) -0.0252(15) -0.0189(14)
Cl12 0.068(2) 0.063(2) 0.074(2) 0.0263(18) -0.0172(18) 0.0134(17)
C2S 0.079(5) 0.078(5) 0.070(5) 0.021(4) 0.028(4) 0.032(4)
Cl21 0.0736(11) 0.0680(11) 0.0577(11) 0.0100(9) 0.0037(9) -0.0023(9)
Cl22 0.0625(10) 0.0628(11) 0.0860(13) 0.0156(9) 0.0248(9) 0.0238(8)
O1W 0.049(6) 0.024(5) 0.048(6) 0.006(4) 0.031(5) -0.008(4)

loop_
_atom_type_symbol
_atom_type_description
_atom_type_scat_dispersion_real
_atom_type_scat_dispersion_imag
_atom_type_scat_source
C C 0.0033 0.0016 'International Tables Vol C Tables 4.2.6.8 and 6.1.1.4'
H H 0.0000 0.0000 'International Tables Vol C Tables 4.2.6.8 and 6.1.1.4'
Cl Cl 0.1484 0.1585 'International Tables Vol C Tables 4.2.6.8 and 6.1.1.4'
Co Co 0.3494 0.9721 'International Tables Vol C Tables 4.2.6.8 and 6.1.1.4'
N N 0.0061 0.0033 'International Tables Vol C Tables 4.2.6.8 and 6.1.1.4'
O O 0.0106 0.0060 'International Tables Vol C Tables 4.2.6.8 and 6.1.1.4'
Se Se -0.0929 2.2259 'International Tables Vol C Tables 4.2.6.8 and 6.1.1.4'

loop_
_geom_angle_atom_site_label_1
_geom_angle_atom_site_label_2
_geom_angle_atom_site_label_3
_geom_angle
_geom_angle_site_symmetry_1
_geom_angle_site_symmetry_3
_geom_angle_publ_flag
O1B Co1B O2B 102.72(13) . . ?
O1B Co1B N2D 90.7(4) . . ?
O2B Co1B N2D 162.6(7) . . ?
O1B Co1B N1B 167.1(2) . . ?
O2B Co1B N1B 88.45(18) . . ?
O1B Co1B N2B 94.25(18) . . ?
O2B Co1B N2B 159.8(2) . . ?
N1B Co1B N2B 76.2(2) . . ?
O1B Co1B N1D 164.6(5) . . ?
O2B Co1B N1D 91.7(4) . . ?
N2D Co1B N1D 76.3(5) . . ?
O1B Co1B Se2B 87.33(9) . . ?
O2B Co1B Se2B 82.72(9) . . ?
N2D Co1B Se2B 87.0(8) . . ?
N1B Co1B Se2B 100.6(3) . . ?
N2B Co1B Se2B 87.2(3) . . ?
N1D Co1B Se2B 100.2(7) . . ?
O1B Co1B Se1B 82.31(9) . . ?
O2B Co1B Se1B 102.58(9) . . ?
N2D Co1B Se1B 90.0(8) . . ?
N1B Co1B Se1B 89.1(3) . . ?
N2B Co1B Se1B 90.5(3) . . ?
N1D Co1B Se1B 89.2(7) . . ?
Se2B Co1B Se1B 169.17(3) . . ?
C24B Se1B C13B 100.38(19) . . ?
C24B Se1B Co1B 89.01(14) . . ?
C13B Se1B Co1B 104.96(14) . . ?
C43B Se2B C32B 99.3(2) . . ?
C43B Se2B Co1B 89.48(14) . . ?
C32B Se2B Co1B 100.28(15) . . ?
C26B Se3B C20B 100.4(3) . . ?
C20B Se3B C26D 100.3(3) . . ?
C45B Se4B C39B 98.4(3) . . ?
C39B Se4B C45D 98.2(3) . . ?
C19B O1B Co1B 122.5(3) . . ?
C38B O2B Co1B 122.4(3) . . ?
C1B N1B C12B 118.8(6) . . ?
C1B N1B Co1B 125.9(4) . . ?
C12B N1B Co1B 115.2(4) . . ?
C10B N2B C11B 117.0(6) . . ?
C10B N2B Co1B 127.4(4) . . ?
C11B N2B Co1B 115.2(4) . . ?
N1B C1B C2B 121.6(6) . . ?
N1B C1B H1BA 119.2 . . ?
C2B C1B H1BA 119.2 . . ?
C3B C2B C1B 120.0(6) . . ?
C3B C2B H2BA 120.0 . . ?
C1B C2B H2BA 120.0 . . ?
C2B C3B C4B 119.0(6) . . ?
C2B C3B H3BA 120.5 . . ?
C4B C3B H3BA 120.5 . . ?
C12B C4B C3B 117.4(6) . . ?
C12B C4B C5B 113.5(6) . . ?
C3B C4B C5B 129.1(5) . . ?
C6B C5B N3B 114.8(6) . . ?
C6B C5B C4B 124.3(6) . . ?
N3B C5B C4B 120.7(6) . . ?
C7B C6B C5B 118.8(6) . . ?
C7B C6B H6BA 120.6 . . ?
C5B C6B H6BA 120.6 . . ?
C6B C7B C11B 121.9(6) . . ?
C6B C7B C8B 119.2(6) . . ?
C11B C7B C8B 118.4(6) . . ?
C9B C8B C7B 118.6(6) . . ?
C9B C8B H8BA 120.7 . . ?
C7B C8B H8BA 120.7 . . ?
C8B C9B C10B 119.4(6) . . ?
C8B C9B H9BA 120.3 . . ?
C10B C9B H9BA 120.3 . . ?
N2B C10B C9B 123.8(6) . . ?
N2B C10B H10A 118.1 . . ?
C9B C10B H10A 118.1 . . ?
N2B C11B C7B 122.7(6) . . ?
N2B C11B C12B 115.1(5) . . ?
C7B C11B C12B 122.3(6) . . ?
N1B C12B C4B 123.2(6) . . ?
N1B C12B C11B 118.1(5) . . ?
C4B C12B C11B 118.7(6) . . ?
O3B N3B O4B 125.6(6) . . ?
O3B N3B C5B 117.0(6) . . ?
O4B N3B C5B 117.4(6) . . ?
C1D N1D C12D 118.7(13) . . ?
C1D N1D Co1B 127.7(10) . . ?
C12D N1D Co1B 113.5(10) . . ?
C11D N2D C10D 117.8(14) . . ?
C11D N2D Co1B 116.3(10) . . ?
C10D N2D Co1B 125.7(11) . . ?
N1D C1D C2D 118.4(14) . . ?
N1D C1D H1DA 120.8 . . ?
C2D C1D H1DA 120.8 . . ?
C3D C2D C1D 119.9(14) . . ?
C3D C2D H2DA 120.1 . . ?
C1D C2D H2DA 120.1 . . ?
C2D C3D C4D 126.3(14) . . ?
C2D C3D H3DA 116.8 . . ?
C4D C3D H3DA 116.8 . . ?
C3D C4D C12D 107.9(12) . . ?
C3D C4D C5D 137.5(14) . . ?
C12D C4D C5D 110.3(11) . . ?
C6D C5D N3D 88.5(11) . . ?
C6D C5D C4D 109.0(12) . . ?
N3D C5D C4D 159.8(14) . . ?
C7D C6D C5D 113.5(16) . . ?
C7D C6D H6DA 123.3 . . ?
C5D C6D H6DA 123.3 . . ?
C6D C7D C8D 115.4(16) . . ?
C6D C7D C11D 102.7(15) . . ?
C8D C7D C11D 120.6(13) . . ?
C9D C8D C7D 118.2(14) . . ?
C9D C8D H8DA 120.9 . . ?
C7D C8D H8DA 120.9 . . ?
C8D C9D C10D 118.3(14) . . ?
C8D C9D H9DA 120.9 . . ?
C10D C9D H9DA 120.9 . . ?
N2D C10D C9D 125.0(14) . . ?
N2D C10D H10B 117.5 . . ?
C9D C10D H10B 117.5 . . ?
N2D C11D C7D 119.8(12) . . ?
N2D C11D C12D 120.3(12) . . ?
C7D C11D C12D 119.7(11) . . ?
N1D C12D C4D 128.7(12) . . ?
N1D C12D C11D 113.5(12) . . ?
C4D C12D C11D 117.7(11) . . ?
O3D N3D O4D 121.5(15) . . ?
O3D N3D C5D 115.0(14) . . ?
O4D N3D C5D 123.2(13) . . ?
C14B C13B C18B 120.8(5) . . ?
C14B C13B Se1B 122.7(4) . . ?
C18B C13B Se1B 116.5(4) . . ?
C13B C14B C15B 119.1(5) . . ?
C13B C14B H14A 120.5 . . ?
C15B C14B H14A 120.5 . . ?
C16B C15B C14B 120.3(6) . . ?
C16B C15B H15A 119.8 . . ?
C14B C15B H15A 119.8 . . ?
C17B C16B C15B 120.3(5) . . ?
C17B C16B H16A 119.9 . . ?
C15B C16B H16A 119.9 . . ?
C16B C17B C18B 120.9(5) . . ?
C16B C17B H17A 119.6 . . ?
C18B C17B H17A 119.6 . . ?
C17B C18B C13B 118.7(5) . . ?
C17B C18B H18A 120.7 . . ?
C13B C18B H18A 120.7 . . ?
O1B C19B C20B 118.3(4) . . ?
O1B C19B C24B 124.4(4) . . ?
C20B C19B C24B 117.3(4) . . ?
C21B C20B C19B 122.2(4) . . ?
C21B C20B Se3B 124.5(4) . . ?
C19B C20B Se3B 113.2(3) . . ?
C20B C21B C22B 119.3(4) . . ?
C20B C21B H21A 120.3 . . ?
C22B C21B H21A 120.3 . . ?
C23B C22B C21B 120.0(5) . . ?
C23B C22B C25B 119.8(5) . . ?
C21B C22B C25B 120.1(4) . . ?
C22B C23B C24B 119.7(5) . . ?
C22B C23B H23A 120.1 . . ?
C24B C23B H23A 120.1 . . ?
C23B C24B C19B 121.5(4) . . ?
C23B C24B Se1B 120.9(3) . . ?
C19B C24B Se1B 117.5(3) . . ?
N4B C25B C22B 178.3(6) . . ?
C27B C26B C31B 120.0 . . ?
C27B C26B Se3B 125.2(5) . . ?
C31B C26B Se3B 114.8(5) . . ?
C26B C27B C28B 120.0 . . ?
C26B C27B H27A 120.0 . . ?
C28B C27B H27A 120.0 . . ?
C27B C28B C29B 120.0 . . ?
C27B C28B H28A 120.0 . . ?
C29B C28B H28A 120.0 . . ?
C28B C29B C30B 120.0 . . ?
C28B C29B H29A 120.0 . . ?
C30B C29B H29A 120.0 . . ?
C31B C30B C29B 120.0 . . ?
C31B C30B H30A 120.0 . . ?
C29B C30B H30A 120.0 . . ?
C30B C31B C26B 120.0 . . ?
C30B C31B H31A 120.0 . . ?
C26B C31B H31A 120.0 . . ?
C27D C26D C31D 120.0 . . ?
C27D C26D Se3B 115.0(5) . . ?
C31D C26D Se3B 124.8(5) . . ?
C28D C27D C26D 120.0 . . ?
C28D C27D H27B 120.0 . . ?
C26D C27D H27B 120.0 . . ?
C27D C28D C29D 120.0 . . ?
C27D C28D H28B 120.0 . . ?
C29D C28D H28B 120.0 . . ?
C28D C29D C30D 120.0 . . ?
C28D C29D H29B 120.0 . . ?
C30D C29D H29B 120.0 . . ?
C31D C30D C29D 120.0 . . ?
C31D C30D H30B 120.0 . . ?
C29D C30D H30B 120.0 . . ?
C30D C31D C26D 120.0 . . ?
C30D C31D H31B 120.0 . . ?
C26D C31D H31B 120.0 . . ?
C33B C32B C37B 120.9(5) . . ?
C33B C32B Se2B 122.1(4) . . ?
C37B C32B Se2B 116.9(4) . . ?
C32B C33B C34B 119.7(6) . . ?
C32B C33B H33A 120.1 . . ?
C34B C33B H33A 120.1 . . ?
C33B C34B C35B 119.1(7) . . ?
C33B C34B H34A 120.5 . . ?
C35B C34B H34A 120.5 . . ?
C36B C35B C34B 120.9(7) . . ?
C36B C35B H35A 119.6 . . ?
C34B C35B H35A 119.6 . . ?
C35B C36B C37B 120.2(6) . . ?
C35B C36B H36A 119.9 . . ?
C37B C36B H36A 119.9 . . ?
C36B C37B C32B 119.3(6) . . ?
C36B C37B H37A 120.4 . . ?
C32B C37B H37A 120.4 . . ?
O2B C38B C39B 119.5(4) . . ?
O2B C38B C43B 124.9(4) . . ?
C39B C38B C43B 115.5(4) . . ?
C40B C39B C38B 122.6(4) . . ?
C40B C39B Se4B 124.1(3) . . ?
C38B C39B Se4B 113.3(3) . . ?
C39B C40B C41B 119.6(4) . . ?
C39B C40B H40A 120.2 . . ?
C41B C40B H40A 120.2 . . ?
C42B C41B C40B 119.8(5) . . ?
C42B C41B C44B 120.2(5) . . ?
C40B C41B C44B 120.0(4) . . ?
C41B C42B C43B 119.7(4) . . ?
C41B C42B H42A 120.2 . . ?
C43B C42B H42A 120.2 . . ?
C42B C43B C38B 122.8(4) . . ?
C42B C43B Se2B 119.5(3) . . ?
C38B C43B Se2B 117.6(3) . . ?
N5B C44B C41B 178.1(6) . . ?
C46B C45B C50B 120.0 . . ?
C46B C45B Se4B 116.5(4) . . ?
C50B C45B Se4B 123.5(4) . . ?
C45B C46B C47B 120.0 . . ?
C45B C46B H46A 120.0 . . ?
C47B C46B H46A 120.0 . . ?
C48B C47B C46B 120.0 . . ?
C48B C47B H47A 120.0 . . ?
C46B C47B H47A 120.0 . . ?
C47B C48B C49B 120.0 . . ?
C47B C48B H48A 120.0 . . ?
C49B C48B H48A 120.0 . . ?
C50B C49B C48B 120.0 . . ?
C50B C49B H49A 120.0 . . ?
C48B C49B H49A 120.0 . . ?
C49B C50B C45B 120.0 . . ?
C49B C50B H50A 120.0 . . ?
C45B C50B H50A 120.0 . . ?
C46D C45D C50D 120.0 . . ?
C46D C45D Se4B 123.7(4) . . ?
C50D C45D Se4B 116.3(4) . . ?
C45D C46D C47D 120.0 . . ?
C45D C46D H46B 120.0 . . ?
C47D C46D H46B 120.0 . . ?
C48D C47D C46D 120.0 . . ?
C48D C47D H47B 120.0 . . ?
C46D C47D H47B 120.0 . . ?
C47D C48D C49D 120.0 . . ?
C47D C48D H48B 120.0 . . ?
C49D C48D H48B 120.0 . . ?
C48D C49D C50D 120.0 . . ?
C48D C49D H49B 120.0 . . ?
C50D C49D H49B 120.0 . . ?
C49D C50D C45D 120.0 . . ?
C49D C50D H50B 120.0 . . ?
C45D C50D H50B 120.0 . . ?
O2A Co1A O1A 105.42(13) . . ?
O2A Co1A N2A 92.78(13) . . ?
O1A Co1A N2A 159.87(14) . . ?
O2A Co1A N1A 165.00(14) . . ?
O1A Co1A N1A 87.40(13) . . ?
N2A Co1A N1A 75.97(14) . . ?
O2A Co1A Se1A 87.48(10) . . ?
O1A Co1A Se1A 83.28(9) . . ?
N2A Co1A Se1A 89.09(10) . . ?
N1A Co1A Se1A 102.00(11) . . ?
O2A Co1A Se2A 82.54(10) . . ?
O1A Co1A Se2A 101.09(10) . . ?
N2A Co1A Se2A 89.58(10) . . ?
N1A Co1A Se2A 87.42(11) . . ?
Se1A Co1A Se2A 169.85(3) . . ?
C20A Se1A C13A 99.8(2) . . ?
C20A Se1A Co1A 89.51(15) . . ?
C13A Se1A Co1A 99.30(15) . . ?
C32A Se2A C39A 101.5(3) . . ?
C39A Se2A C32C 97.9(3) . . ?
C32A Se2A Co1A 103.9(3) . . ?
C39A Se2A Co1A 88.96(15) . . ?
C32C Se2A Co1A 105.5(2) . . ?
C24A Se3A C26A 98.1(2) . . ?
C45A Se4A C43A 98.5(2) . . ?
C19A O1A Co1A 122.0(3) . . ?
C38A O2A Co1A 122.8(3) . . ?
C1A N1A C12A 117.4(4) . . ?
C1A N1A Co1A 126.8(3) . . ?
C12A N1A Co1A 115.6(3) . . ?
C10A N2A C11A 117.5(4) . . ?
C10A N2A Co1A 127.1(3) . . ?
C11A N2A Co1A 115.3(3) . . ?
O3A N3A O4A 124.0(5) . . ?
O3A N3A C5A 118.3(5) . . ?
O4A N3A C5A 117.7(5) . . ?
N1A C1A C2A 122.9(5) . . ?
N1A C1A H1AA 118.5 . . ?
C2A C1A H1AA 118.5 . . ?
C3A C2A C1A 120.3(4) . . ?
C3A C2A H2AA 119.9 . . ?
C1A C2A H2AA 119.9 . . ?
C2A C3A C4A 118.5(4) . . ?
C2A C3A H3AA 120.7 . . ?
C4A C3A H3AA 120.7 . . ?
C3A C4A C12A 117.5(4) . . ?
C3A C4A C5A 127.1(4) . . ?
C12A C4A C5A 115.5(4) . . ?
C6A C5A C4A 124.1(5) . . ?
C6A C5A N3A 116.6(5) . . ?
C4A C5A N3A 119.2(5) . . ?
C5A C6A C7A 120.5(5) . . ?
C5A C6A H6AA 119.7 . . ?
C7A C6A H6AA 119.7 . . ?
C11A C7A C8A 118.0(4) . . ?
C11A C7A C6A 118.3(5) . . ?
C8A C7A C6A 123.5(5) . . ?
C9A C8A C7A 118.5(5) . . ?
C9A C8A H8AA 120.7 . . ?
C7A C8A H8AA 120.7 . . ?
C8A C9A C10A 119.6(4) . . ?
C8A C9A H9AA 120.2 . . ?
C10A C9A H9AA 120.2 . . ?
N2A C10A C9A 123.6(4) . . ?
N2A C10A H10C 118.2 . . ?
C9A C10A H10C 118.2 . . ?
N2A C11A C7A 122.8(4) . . ?
N2A C11A C12A 116.8(4) . . ?
C7A C11A C12A 120.4(4) . . ?
N1A C12A C4A 123.3(4) . . ?
N1A C12A C11A 116.1(4) . . ?
C4A C12A C11A 120.6(4) . . ?
C14A C13A C18A 120.6(5) . . ?
C14A C13A Se1A 116.6(4) . . ?
C18A C13A Se1A 122.7(4) . . ?
C15A C14A C13A 120.0(6) . . ?
C15A C14A H14B 120.0 . . ?
C13A C14A H14B 120.0 . . ?
C16A C15A C14A 119.9(6) . . ?
C16A C15A H15B 120.0 . . ?
C14A C15A H15B 120.0 . . ?
C15A C16A C17A 120.3(6) . . ?
C15A C16A H16B 119.9 . . ?
C17A C16A H16B 119.9 . . ?
C18A C17A C16A 120.0(7) . . ?
C18A C17A H17B 120.0 . . ?
C16A C17A H17B 120.0 . . ?
C17A C18A C13A 119.1(5) . . ?
C17A C18A H18B 120.4 . . ?
C13A C18A H18B 120.4 . . ?
O1A C19A C20A 124.2(4) . . ?
O1A C19A C24A 119.1(4) . . ?
C20A C19A C24A 116.7(4) . . ?
C21A C20A C19A 122.4(4) . . ?
C21A C20A Se1A 119.3(3) . . ?
C19A C20A Se1A 118.2(4) . . ?
C20A C21A C22A 119.7(4) . . ?
C20A C21A H21B 120.2 . . ?
C22A C21A H21B 120.2 . . ?
C21A C22A C23A 119.6(4) . . ?
C21A C22A C25A 119.6(4) . . ?
C23A C22A C25A 120.7(4) . . ?
C24A C23A C22A 119.8(4) . . ?
C24A C23A H23B 120.1 . . ?
C22A C23A H23B 120.1 . . ?
C23A C24A C19A 121.8(4) . . ?
C23A C24A Se3A 123.4(3) . . ?
C19A C24A Se3A 114.7(3) . . ?
N4A C25A C22A 178.9(6) . . ?
C31A C26A C27A 121.3(5) . . ?
C31A C26A Se3A 119.6(4) . . ?
C27A C26A Se3A 119.1(4) . . ?
C28A C27A C26A 119.2(6) . . ?
C28A C27A H27C 120.4 . . ?
C26A C27A H27C 120.4 . . ?
C29A C28A C27A 120.5(6) . . ?
C29A C28A H28C 119.7 . . ?
C27A C28A H28C 119.7 . . ?
C28A C29A C30A 120.4(6) . . ?
C28A C29A H29C 119.8 . . ?
C30A C29A H29C 119.8 . . ?
C29A C30A C31A 119.4(6) . . ?
C29A C30A H30C 120.3 . . ?
C31A C30A H30C 120.3 . . ?
C26A C31A C30A 119.0(6) . . ?
C26A C31A H31C 120.5 . . ?
C30A C31A H31C 120.5 . . ?
C33A C32A C37A 120.0 . . ?
C33A C32A Se2A 113.7(4) . . ?
C37A C32A Se2A 126.1(4) . . ?
C32A C33A C34A 120.0 . . ?
C32A C33A H33B 120.0 . . ?
C34A C33A H33B 120.0 . . ?
C33A C34A C35A 120.0 . . ?
C33A C34A H34B 120.0 . . ?
C35A C34A H34B 120.0 . . ?
C34A C35A C36A 120.0 . . ?
C34A C35A H35B 120.0 . . ?
C36A C35A H35B 120.0 . . ?
C37A C36A C35A 120.0 . . ?
C37A C36A H36B 120.0 . . ?
C35A C36A H36B 120.0 . . ?
C36A C37A C32A 120.0 . . ?
C36A C37A H37B 120.0 . . ?
C32A C37A H37B 120.0 . . ?
C33C C32C C37C 120.0 . . ?
C33C C32C Se2A 119.6(4) . . ?
C37C C32C Se2A 120.4(4) . . ?
C34C C33C C32C 120.0 . . ?
C34C C33C H33C 120.0 . . ?
C32C C33C H33C 120.0 . . ?
C33C C34C C35C 120.0 . . ?
C33C C34C H34C 120.0 . . ?
C35C C34C H34C 120.0 . . ?
C36C C35C C34C 120.0 . . ?
C36C C35C H35C 120.0 . . ?
C34C C35C H35C 120.0 . . ?
C35C C36C C37C 120.0 . . ?
C35C C36C H36C 120.0 . . ?
C37C C36C H36C 120.0 . . ?
C36C C37C C32C 120.0 . . ?
C36C C37C H37C 120.0 . . ?
C32C C37C H37C 120.0 . . ?
O2A C38A C39A 124.2(4) . . ?
O2A C38A C43A 120.3(4) . . ?
C39A C38A C43A 115.5(4) . . ?
C40A C39A C38A 123.1(4) . . ?
C40A C39A Se2A 119.4(4) . . ?
C38A C39A Se2A 117.5(3) . . ?
C39A C40A C41A 119.0(5) . . ?
C39A C40A H40B 120.5 . . ?
C41A C40A H40B 120.5 . . ?
C44C C41A C40A 121.1(15) . . ?
C44C C41A C42A 117.9(14) . . ?
C40A C41A C42A 120.3(5) . . ?
C40A C41A C44A 118.1(8) . . ?
C42A C41A C44A 120.9(8) . . ?
C43A C42A C41A 119.2(4) . . ?
C43A C42A H42B 120.4 . . ?
C41A C42A H42B 120.4 . . ?
C42A C43A C38A 122.8(4) . . ?
C42A C43A Se4A 124.3(4) . . ?
C38A C43A Se4A 112.8(3) . . ?
N5C C44C C41A 176(3) . . ?
N5A C44A C41A 176.3(15) . . ?
C50A C45A C46A 119.7(5) . . ?
C50A C45A Se4A 120.9(4) . . ?
C46A C45A Se4A 119.5(4) . . ?
C47A C46A C45A 120.0(6) . . ?
C47A C46A H46C 120.0 . . ?
C45A C46A H46C 120.0 . . ?
C48A C47A C46A 120.1(6) . . ?
C48A C47A H47C 120.0 . . ?
C46A C47A H47C 120.0 . . ?
C47A C48A C49A 120.3(6) . . ?
C47A C48A H48C 119.9 . . ?
C49A C48A H48C 119.9 . . ?
C48A C49A C50A 120.7(6) . . ?
C48A C49A H49C 119.7 . . ?
C50A C49A H49C 119.7 . . ?
C45A C50A C49A 119.3(6) . . ?
C45A C50A H50C 120.4 . . ?
C49A C50A H50C 120.4 . . ?
Cl12 C1S Cl11 111.4(7) . . ?
Cl12 C1S H1SA 109.3 . . ?
Cl11 C1S H1SA 109.3 . . ?
Cl12 C1S H1SB 109.3 . . ?
Cl11 C1S H1SB 109.3 . . ?
H1SA C1S H1SB 108.0 . . ?
Cl21 C2S Cl22 113.1(4) . . ?
Cl21 C2S H2SA 109.0 . . ?
Cl22 C2S H2SA 109.0 . . ?
Cl21 C2S H2SB 109.0 . . ?
Cl22 C2S H2SB 109.0 . . ?
H2SA C2S H2SB 107.8 . . ?
H1W1 O1W H1W2 103.0 . . ?

loop_
_geom_bond_atom_site_label_1
_geom_bond_atom_site_label_2
_geom_bond_distance
_geom_bond_site_symmetry_2
_geom_bond_publ_flag
Co1B O1B 1.986(3) . ?
Co1B O2B 2.001(3) . ?
Co1B N2D 2.079(16) . ?
Co1B N1B 2.133(6) . ?
Co1B N2B 2.169(6) . ?
Co1B N1D 2.234(16) . ?
Co1B Se2B 2.6512(8) . ?
Co1B Se1B 2.6649(8) . ?
Se1B C24B 1.911(4) . ?
Se1B C13B 1.931(5) . ?
Se2B C43B 1.904(5) . ?
Se2B C32B 1.923(5) . ?
Se3B C26B 1.885(6) . ?
Se3B C20B 1.923(5) . ?
Se3B C26D 1.929(5) . ?
Se4B C45B 1.884(6) . ?
Se4B C39B 1.910(4) . ?
Se4B C45D 1.919(5) . ?
O1B C19B 1.314(5) . ?
O2B C38B 1.295(5) . ?
N4B C25B 1.143(7) . ?
N5B C44B 1.145(7) . ?
N1B C1B 1.325(7) . ?
N1B C12B 1.351(7) . ?
N2B C10B 1.329(7) . ?
N2B C11B 1.359(7) . ?
C1B C2B 1.420(8) . ?
C1B H1BA 0.9500 . ?
C2B C3B 1.354(8) . ?
C2B H2BA 0.9500 . ?
C3B C4B 1.421(9) . ?
C3B H3BA 0.9500 . ?
C4B C12B 1.395(8) . ?
C4B C5B 1.540(9) . ?
C5B C6B 1.356(10) . ?
C5B N3B 1.478(8) . ?
C6B C7B 1.311(9) . ?
C6B H6BA 0.9500 . ?
C7B C11B 1.396(8) . ?
C7B C8B 1.397(9) . ?
C8B C9B 1.366(8) . ?
C8B H8BA 0.9500 . ?
C9B C10B 1.386(8) . ?
C9B H9BA 0.9500 . ?
C10B H10A 0.9500 . ?
C11B C12B 1.439(8) . ?
O3B N3B 1.193(8) . ?
O4B N3B 1.205(8) . ?
N1D C1D 1.332(15) . ?
N1D C12D 1.364(14) . ?
N2D C11D 1.333(14) . ?
N2D C10D 1.341(14) . ?
C1D C2D 1.431(15) . ?
C1D H1DA 0.9500 . ?
C2D C3D 1.354(16) . ?
C2D H2DA 0.9500 . ?
C3D C4D 1.412(16) . ?
C3D H3DA 0.9500 . ?
C4D C12D 1.438(14) . ?
C4D C5D 1.611(15) . ?
C5D C6D 1.366(17) . ?
C5D N3D 1.520(15) . ?
C6D C7D 1.266(17) . ?
C6D H6DA 0.9500 . ?
C7D C8D 1.401(15) . ?
C7D C11D 1.418(14) . ?
C8D C9D 1.344(16) . ?
C8D H8DA 0.9500 . ?
C9D C10D 1.388(15) . ?
C9D H9DA 0.9500 . ?
C10D H10B 0.9500 . ?
C11D C12D 1.448(14) . ?
O3D N3D 1.180(15) . ?
O4D N3D 1.242(15) . ?
C13B C14B 1.376(7) . ?
C13B C18B 1.395(7) . ?
C14B C15B 1.390(8) . ?
C14B H14A 0.9500 . ?
C15B C16B 1.379(9) . ?
C15B H15A 0.9500 . ?
C16B C17B 1.358(8) . ?
C16B H16A 0.9500 . ?
C17B C18B 1.389(7) . ?
C17B H17A 0.9500 . ?
C18B H18A 0.9500 . ?
C19B C20B 1.397(6) . ?
C19B C24B 1.416(6) . ?
C20B C21B 1.376(6) . ?
C21B C22B 1.415(7) . ?
C21B H21A 0.9500 . ?
C22B C23B 1.384(7) . ?
C22B C25B 1.433(7) . ?
C23B C24B 1.387(7) . ?
C23B H23A 0.9500 . ?
C26B C27B 1.3900 . ?
C26B C31B 1.3900 . ?
C27B C28B 1.3900 . ?
C27B H27A 0.9500 . ?
C28B C29B 1.3900 . ?
C28B H28A 0.9500 . ?
C29B C30B 1.3900 . ?
C29B H29A 0.9500 . ?
C30B C31B 1.3900 . ?
C30B H30A 0.9500 . ?
C31B H31A 0.9500 . ?
C26D C27D 1.3900 . ?
C26D C31D 1.3900 . ?
C27D C28D 1.3900 . ?
C27D H27B 0.9500 . ?
C28D C29D 1.3900 . ?
C28D H28B 0.9500 . ?
C29D C30D 1.3900 . ?
C29D H29B 0.9500 . ?
C30D C31D 1.3900 . ?
C30D H30B 0.9500 . ?
C31D H31B 0.9500 . ?
C32B C33B 1.384(8) . ?
C32B C37B 1.391(7) . ?
C33B C34B 1.385(8) . ?
C33B H33A 0.9500 . ?
C34B C35B 1.396(10) . ?
C34B H34A 0.9500 . ?
C35B C36B 1.373(11) . ?
C35B H35A 0.9500 . ?
C36B C37B 1.380(9) . ?
C36B H36A 0.9500 . ?
C37B H37A 0.9500 . ?
C38B C39B 1.418(6) . ?
C38B C43B 1.425(6) . ?
C39B C40B 1.379(7) . ?
C40B C41B 1.416(7) . ?
C40B H40A 0.9500 . ?
C41B C42B 1.386(7) . ?
C41B C44B 1.435(7) . ?
C42B C43B 1.387(7) . ?
C42B H42A 0.9500 . ?
C45B C46B 1.3900 . ?
C45B C50B 1.3900 . ?
C46B C47B 1.3900 . ?
C46B H46A 0.9500 . ?
C47B C48B 1.3900 . ?
C47B H47A 0.9500 . ?
C48B C49B 1.3900 . ?
C48B H48A 0.9500 . ?
C49B C50B 1.3900 . ?
C49B H49A 0.9500 . ?
C50B H50A 0.9500 . ?
C45D C46D 1.3900 . ?
C45D C50D 1.3900 . ?
C46D C47D 1.3900 . ?
C46D H46B 0.9500 . ?
C47D C48D 1.3900 . ?
C47D H47B 0.9500 . ?
C48D C49D 1.3900 . ?
C48D H48B 0.9500 . ?
C49D C50D 1.3900 . ?
C49D H49B 0.9500 . ?
C50D H50B 0.9500 . ?
Co1A O2A 1.998(3) . ?
Co1A O1A 2.000(3) . ?
Co1A N2A 2.149(4) . ?
Co1A N1A 2.152(4) . ?
Co1A Se1A 2.6230(8) . ?
Co1A Se2A 2.6316(8) . ?
Se1A C20A 1.913(4) . ?
Se1A C13A 1.924(5) . ?
Se2A C32A 1.893(6) . ?
Se2A C39A 1.909(4) . ?
Se2A C32C 1.938(5) . ?
Se3A C24A 1.907(5) . ?
Se3A C26A 1.921(5) . ?
Se4A C45A 1.911(5) . ?
Se4A C43A 1.916(5) . ?
O1A C19A 1.313(5) . ?
O2A C38A 1.291(5) . ?
O3A N3A 1.223(7) . ?
O4A N3A 1.231(7) . ?
N1A C1A 1.338(6) . ?
N1A C12A 1.346(6) . ?
N2A C10A 1.333(6) . ?
N2A C11A 1.348(6) . ?
N3A C5A 1.477(7) . ?
N4A C25A 1.132(6) . ?
C1A C2A 1.391(7) . ?
C1A H1AA 0.9500 . ?
C2A C3A 1.364(7) . ?
C2A H2AA 0.9500 . ?
C3A C4A 1.410(7) . ?
C3A H3AA 0.9500 . ?
C4A C12A 1.413(6) . ?
C4A C5A 1.445(7) . ?
C5A C6A 1.343(8) . ?
C6A C7A 1.420(7) . ?
C6A H6AA 0.9500 . ?
C7A C11A 1.402(6) . ?
C7A C8A 1.419(7) . ?
C8A C9A 1.355(7) . ?
C8A H8AA 0.9500 . ?
C9A C10A 1.394(6) . ?
C9A H9AA 0.9500 . ?
C10A H10C 0.9500 . ?
C11A C12A 1.446(6) . ?
C13A C14A 1.382(7) . ?
C13A C18A 1.389(7) . ?
C14A C15A 1.369(9) . ?
C14A H14B 0.9500 . ?
C15A C16A 1.360(11) . ?
C15A H15B 0.9500 . ?
C16A C17A 1.408(10) . ?
C16A H16B 0.9500 . ?
C17A C18A 1.357(8) . ?
C17A H17B 0.9500 . ?
C18A H18B 0.9500 . ?
C19A C20A 1.405(6) . ?
C19A C24A 1.418(6) . ?
C20A C21A 1.384(7) . ?
C21A C22A 1.397(6) . ?
C21A H21B 0.9500 . ?
C22A C23A 1.407(7) . ?
C22A C25A 1.442(7) . ?
C23A C24A 1.381(7) . ?
C23A H23B 0.9500 . ?
C26A C31A 1.346(7) . ?
C26A C27A 1.392(8) . ?
C27A C28A 1.389(8) . ?
C27A H27C 0.9500 . ?
C28A C29A 1.350(10) . ?
C28A H28C 0.9500 . ?
C29A C30A 1.388(11) . ?
C29A H29C 0.9500 . ?
C30A C31A 1.419(9) . ?
C30A H30C 0.9500 . ?
C31A H31C 0.9500 . ?
C32A C33A 1.3900 . ?
C32A C37A 1.3900 . ?
C33A C34A 1.3900 . ?
C33A H33B 0.9500 . ?
C34A C35A 1.3900 . ?
C34A H34B 0.9500 . ?
C35A C36A 1.3900 . ?
C35A H35B 0.9500 . ?
C36A C37A 1.3900 . ?
C36A H36B 0.9500 . ?
C37A H37B 0.9500 . ?
C32C C33C 1.3900 . ?
C32C C37C 1.3900 . ?
C33C C34C 1.3900 . ?
C33C H33C 0.9500 . ?
C34C C35C 1.3900 . ?
C34C H34C 0.9500 . ?
C35C C36C 1.3900 . ?
C35C H35C 0.9500 . ?
C36C C37C 1.3900 . ?
C36C H36C 0.9500 . ?
C37C H37C 0.9500 . ?
C38A C39A 1.415(7) . ?
C38A C43A 1.422(6) . ?
C39A C40A 1.381(7) . ?
C40A C41A 1.397(7) . ?
C40A H40B 0.9500 . ?
C41A C44C 1.38(3) . ?
C41A C42A 1.411(7) . ?
C41A C44A 1.482(16) . ?
C42A C43A 1.375(7) . ?
C42A H42B 0.9500 . ?
C44C N5C 1.13(3) . ?
C44A N5A 1.161(16) . ?
C45A C50A 1.373(7) . ?
C45A C46A 1.401(8) . ?
C46A C47A 1.401(8) . ?
C46A H46C 0.9500 . ?
C47A C48A 1.367(10) . ?
C47A H47C 0.9500 . ?
C48A C49A 1.369(10) . ?
C48A H48C 0.9500 . ?
C49A C50A 1.417(8) . ?
C49A H49C 0.9500 . ?
C50A H50C 0.9500 . ?
C1S Cl12 1.732(13) . ?
C1S Cl11 1.769(13) . ?
C1S H1SA 0.9900 . ?
C1S H1SB 0.9900 . ?
C2S Cl21 1.716(8) . ?
C2S Cl22 1.792(7) . ?
C2S H2SA 0.9900 . ?
C2S H2SB 0.9900 . ?
O1W H1W1 0.8224 . ?
O1W H1W2 0.8324 . ?

loop_
_geom_hbond_atom_site_label_D
_geom_hbond_atom_site_label_H
_geom_hbond_atom_site_label_A
_geom_hbond_distance_DH
_geom_hbond_distance_HA
_geom_hbond_distance_DA
_geom_hbond_angle_DHA
_geom_hbond_site_symmetry_A
_geom_hbond_publ_flag
C1B^a H1BA^a O2B 0.95 2.51 3.029(7) 114.4 . yes
C6B^a H6BA^a Se4A 0.95 3.01 3.920(7) 160.7 . yes
C9B^a H9BA^a Se3A 0.95 3.01 3.605(7) 122.2 . yes
C9B^a H9BA^a O1A 0.95 2.59 3.189(8) 121.7 . yes
C9D^b H9DA^b Se3A 0.95 2.82 3.402(19) 120.4 . yes
C10D^b H10B^b O1B 0.95 2.49 3.045(16) 117.0 . yes
C27B^a H27A^a O3B^a 0.95 2.63 3.311(11) 128.6 1_455 yes
C31B^a H31A^a N4B 0.95 2.67 3.461(11) 141.3 2_666 yes
C42B H42A Cl11 0.95 2.78 3.342(6) 119.1 2_665 yes
C1A H1AA Se3A 0.95 3.10 4.051(5) 176.5 . yes
C1A H1AA O1A 0.95 2.50 3.027(6) 115.2 . yes
C6A H6AA Se3B 0.95 3.05 3.976(6) 166.7 1_545 yes
C9A H9AA Se4B 0.95 3.09 3.672(5) 120.9 1_545 yes
C9A H9AA O2B 0.95 2.65 3.273(6) 123.7 1_545 yes
C1S H1SB O4A 0.99 2.61 3.156(14) 115.0 1_565 yes

loop_
_geom_torsion_atom_site_label_1
_geom_torsion_atom_site_label_2
_geom_torsion_atom_site_label_3
_geom_torsion_atom_site_label_4
_geom_torsion
_geom_torsion_site_symmetry_1
_geom_torsion_site_symmetry_2
_geom_torsion_site_symmetry_3
_geom_torsion_site_symmetry_4
_geom_torsion_publ_flag
C12B N1B C1B C2B 0.8(14) . . . . ?
Co1B N1B C1B C2B 178.9(6) . . . . ?
N1B C1B C2B C3B -1.3(13) . . . . ?
C1B C2B C3B C4B 0.4(11) . . . . ?
C2B C3B C4B C12B 1.0(12) . . . . ?
C2B C3B C4B C5B -179.2(7) . . . . ?
C12B C4B C5B C6B 4.4(12) . . . . ?
C3B C4B C5B C6B -175.4(8) . . . . ?
C12B C4B C5B N3B -170.3(8) . . . . ?
C3B C4B C5B N3B 9.9(12) . . . . ?
N3B C5B C6B C7B 174.6(7) . . . . ?
C4B C5B C6B C7B -0.4(12) . . . . ?
C5B C6B C7B C11B -6.4(13) . . . . ?
C5B C6B C7B C8B -178.1(7) . . . . ?
C6B C7B C8B C9B 172.4(8) . . . . ?
C11B C7B C8B C9B 0.4(12) . . . . ?
C7B C8B C9B C10B -2.0(12) . . . . ?
C11B N2B C10B C9B 0.5(15) . . . . ?
Co1B N2B C10B C9B 172.4(7) . . . . ?
C8B C9B C10B N2B 1.6(14) . . . . ?
C10B N2B C11B C7B -2.2(15) . . . . ?
Co1B N2B C11B C7B -175.1(7) . . . . ?
C10B N2B C11B C12B 178.5(9) . . . . ?
Co1B N2B C11B C12B 5.6(12) . . . . ?
C6B C7B C11B N2B -170.0(9) . . . . ?
C8B C7B C11B N2B 1.8(14) . . . . ?
C6B C7B C11B C12B 9.2(14) . . . . ?
C8B C7B C11B C12B -179.0(9) . . . . ?
C1B N1B C12B C4B 0.7(16) . . . . ?
Co1B N1B C12B C4B -177.6(8) . . . . ?
C1B N1B C12B C11B -179.0(9) . . . . ?
Co1B N1B C12B C11B 2.7(13) . . . . ?
C3B C4B C12B N1B -1.6(14) . . . . ?
C5B C4B C12B N1B 178.6(9) . . . . ?
C3B C4B C12B C11B 178.1(8) . . . . ?
C5B C4B C12B C11B -1.7(13) . . . . ?
N2B C11B C12B N1B -5.6(14) . . . . ?
C7B C11B C12B N1B 175.1(9) . . . . ?
N2B C11B C12B C4B 174.7(9) . . . . ?
C7B C11B C12B C4B -4.6(15) . . . . ?
C6B C5B N3B O3B -137.0(8) . . . . ?
C4B C5B N3B O3B 38.2(10) . . . . ?
C6B C5B N3B O4B 40.3(10) . . . . ?
C4B C5B N3B O4B -144.5(7) . . . . ?
C12D N1D C1D C2D -1(4) . . . . ?
Co1B N1D C1D C2D -179.5(18) . . . . ?
N1D C1D C2D C3D 1(3) . . . . ?
C1D C2D C3D C4D -1(3) . . . . ?
C2D C3D C4D C12D 1(3) . . . . ?
C2D C3D C4D C5D 155(2) . . . . ?
C3D C4D C5D C6D -141(2) . . . . ?
C12D C4D C5D C6D 11(3) . . . . ?
C3D C4D C5D N3D 7(7) . . . . ?
C12D C4D C5D N3D 160(5) . . . . ?
N3D C5D C6D C7D 124.5(16) . . . . ?
C4D C5D C6D C7D -66(2) . . . . ?
C5D C6D C7D C8D -147.2(17) . . . . ?
C5D C6D C7D C11D 79.6(19) . . . . ?
C6D C7D C8D C9D -130(2) . . . . ?
C11D C7D C8D C9D -6(3) . . . . ?
C7D C8D C9D C10D 4(3) . . . . ?
C11D N2D C10D C9D -1(4) . . . . ?
Co1B N2D C10D C9D 174(2) . . . . ?
C8D C9D C10D N2D -1(4) . . . . ?
C10D N2D C11D C7D -1(4) . . . . ?
Co1B N2D C11D C7D -176.0(18) . . . . ?
C10D N2D C11D C12D 174(3) . . . . ?
Co1B N2D C11D C12D 0(4) . . . . ?
C6D C7D C11D N2D 134(2) . . . . ?
C8D C7D C11D N2D 4(4) . . . . ?
C6D C7D C11D C12D -41(3) . . . . ?
C8D C7D C11D C12D -171(2) . . . . ?
C1D N1D C12D C4D 2(5) . . . . ?
Co1B N1D C12D C4D -180(2) . . . . ?
C1D N1D C12D C11D -179(3) . . . . ?
Co1B N1D C12D C11D 0(3) . . . . ?
C3D C4D C12D N1D -2(4) . . . . ?
C5D C4D C12D N1D -163(3) . . . . ?
C3D C4D C12D C11D 179(2) . . . . ?
C5D C4D C12D C11D 18(3) . . . . ?
N2D C11D C12D N1D 0(4) . . . . ?
C7D C11D C12D N1D 176(2) . . . . ?
N2D C11D C12D C4D -180(3) . . . . ?
C7D C11D C12D C4D -4(4) . . . . ?
C6D C5D N3D O3D -178.2(19) . . . . ?
C4D C5D N3D O3D 31(6) . . . . ?
C6D C5D N3D O4D 8(2) . . . . ?
C4D C5D N3D O4D -142(5) . . . . ?
C18B C13B C14B C15B 1.1(8) . . . . ?
Se1B C13B C14B C15B 177.6(4) . . . . ?
C13B C14B C15B C16B -1.0(9) . . . . ?
C14B C15B C16B C17B 0.7(9) . . . . ?
C15B C16B C17B C18B -0.4(9) . . . . ?
C16B C17B C18B C13B 0.5(8) . . . . ?
C14B C13B C18B C17B -0.8(7) . . . . ?
Se1B C13B C18B C17B -177.6(4) . . . . ?
Co1B O1B C19B C20B -160.6(3) . . . . ?
Co1B O1B C19B C24B 18.4(6) . . . . ?
O1B C19B C20B C21B 178.5(4) . . . . ?
C24B C19B C20B C21B -0.6(7) . . . . ?
O1B C19B C20B Se3B 1.9(5) . . . . ?
C24B C19B C20B Se3B -177.1(3) . . . . ?
C19B C20B C21B C22B -0.5(7) . . . . ?
Se3B C20B C21B C22B 175.6(4) . . . . ?
C20B C21B C22B C23B 0.6(7) . . . . ?
C20B C21B C22B C25B -176.4(5) . . . . ?
C21B C22B C23B C24B 0.5(7) . . . . ?
C25B C22B C23B C24B 177.5(5) . . . . ?
C22B C23B C24B C19B -1.7(7) . . . . ?
C22B C23B C24B Se1B -179.2(4) . . . . ?
O1B C19B C24B C23B -177.3(4) . . . . ?
C20B C19B C24B C23B 1.7(7) . . . . ?
O1B C19B C24B Se1B 0.3(6) . . . . ?
C20B C19B C24B Se1B 179.3(3) . . . . ?
C20B Se3B C26B C27B -96.8(5) . . . . ?
C20B Se3B C26B C31B 85.8(4) . . . . ?
C31B C26B C27B C28B 0.0 . . . . ?
Se3B C26B C27B C28B -177.2(6) . . . . ?
C26B C27B C28B C29B 0.0 . . . . ?
C27B C28B C29B C30B 0.0 . . . . ?
C28B C29B C30B C31B 0.0 . . . . ?
C29B C30B C31B C26B 0.0 . . . . ?
C27B C26B C31B C30B 0.0 . . . . ?
Se3B C26B C31B C30B 177.5(6) . . . . ?
C31D C26D C27D C28D 0.0 . . . . ?
Se3B C26D C27D C28D -174.3(5) . . . . ?
C26D C27D C28D C29D 0.0 . . . . ?
C27D C28D C29D C30D 0.0 . . . . ?
C28D C29D C30D C31D 0.0 . . . . ?
C29D C30D C31D C26D 0.0 . . . . ?
C27D C26D C31D C30D 0.0 . . . . ?
Se3B C26D C31D C30D 173.7(6) . . . . ?
C37B C32B C33B C34B -0.5(8) . . . . ?
Se2B C32B C33B C34B 175.5(4) . . . . ?
C32B C33B C34B C35B -0.1(9) . . . . ?
C33B C34B C35B C36B -0.3(11) . . . . ?
C34B C35B C36B C37B 1.3(11) . . . . ?
C35B C36B C37B C32B -1.8(10) . . . . ?
C33B C32B C37B C36B 1.4(8) . . . . ?
Se2B C32B C37B C36B -174.8(5) . . . . ?
Co1B O2B C38B C39B -161.5(3) . . . . ?
Co1B O2B C38B C43B 16.1(6) . . . . ?
O2B C38B C39B C40B 179.2(4) . . . . ?
C43B C38B C39B C40B 1.4(7) . . . . ?
O2B C38B C39B Se4B 1.1(5) . . . . ?
C43B C38B C39B Se4B -176.7(3) . . . . ?
C38B C39B C40B C41B -1.7(7) . . . . ?
Se4B C39B C40B C41B 176.3(4) . . . . ?
C39B C40B C41B C42B 1.7(7) . . . . ?
C39B C40B C41B C44B -178.2(5) . . . . ?
C40B C41B C42B C43B -1.4(8) . . . . ?
C44B C41B C42B C43B 178.4(5) . . . . ?
C41B C42B C43B C38B 1.2(8) . . . . ?
C41B C42B C43B Se2B -176.2(4) . . . . ?
O2B C38B C43B C42B -178.8(4) . . . . ?
C39B C38B C43B C42B -1.2(7) . . . . ?
O2B C38B C43B Se2B -1.4(6) . . . . ?
C39B C38B C43B Se2B 176.3(3) . . . . ?
C39B Se4B C45B C46B 112.4(4) . . . . ?
C39B Se4B C45B C50B -69.7(4) . . . . ?
C50B C45B C46B C47B 0.0 . . . . ?
Se4B C45B C46B C47B 178.0(5) . . . . ?
C45B C46B C47B C48B 0.0 . . . . ?
C46B C47B C48B C49B 0.0 . . . . ?
C47B C48B C49B C50B 0.0 . . . . ?
C48B C49B C50B C45B 0.0 . . . . ?
C46B C45B C50B C49B 0.0 . . . . ?
Se4B C45B C50B C49B -177.8(5) . . . . ?
C50D C45D C46D C47D 0.0 . . . . ?
Se4B C45D C46D C47D -179.8(5) . . . . ?
C45D C46D C47D C48D 0.0 . . . . ?
C46D C47D C48D C49D 0.0 . . . . ?
C47D C48D C49D C50D 0.0 . . . . ?
C48D C49D C50D C45D 0.0 . . . . ?
C46D C45D C50D C49D 0.0 . . . . ?
Se4B C45D C50D C49D 179.8(5) . . . . ?
C12A N1A C1A C2A -0.8(7) . . . . ?
Co1A N1A C1A C2A -176.0(4) . . . . ?
N1A C1A C2A C3A 2.1(8) . . . . ?
C1A C2A C3A C4A -0.9(8) . . . . ?
C2A C3A C4A C12A -1.4(7) . . . . ?
C2A C3A C4A C5A 178.9(5) . . . . ?
C3A C4A C5A C6A 173.9(6) . . . . ?
C12A C4A C5A C6A -5.9(8) . . . . ?
C3A C4A C5A N3A -8.7(9) . . . . ?
C12A C4A C5A N3A 171.5(5) . . . . ?
O3A N3A C5A C6A 149.0(6) . . . . ?
O4A N3A C5A C6A -29.4(8) . . . . ?
O3A N3A C5A C4A -28.6(8) . . . . ?
O4A N3A C5A C4A 153.1(6) . . . . ?
C4A C5A C6A C7A 3.8(10) . . . . ?
N3A C5A C6A C7A -173.6(6) . . . . ?
C5A C6A C7A C11A 3.1(9) . . . . ?
C5A C6A C7A C8A 178.6(6) . . . . ?
C11A C7A C8A C9A 1.1(8) . . . . ?
C6A C7A C8A C9A -174.4(6) . . . . ?
C7A C8A C9A C10A 0.8(8) . . . . ?
C11A N2A C10A C9A 0.0(7) . . . . ?
Co1A N2A C10A C9A -176.2(4) . . . . ?
C8A C9A C10A N2A -1.4(8) . . . . ?
C10A N2A C11A C7A 2.1(7) . . . . ?
Co1A N2A C11A C7A 178.7(4) . . . . ?
C10A N2A C11A C12A -177.2(4) . . . . ?
Co1A N2A C11A C12A -0.6(5) . . . . ?
C8A C7A C11A N2A -2.6(8) . . . . ?
C6A C7A C11A N2A 173.1(5) . . . . ?
C8A C7A C11A C12A 176.7(5) . . . . ?
C6A C7A C11A C12A -7.6(8) . . . . ?
C1A N1A C12A C4A -1.7(7) . . . . ?
Co1A N1A C12A C4A 174.1(4) . . . . ?
C1A N1A C12A C11A 179.7(4) . . . . ?
Co1A N1A C12A C11A -4.6(5) . . . . ?
C3A C4A C12A N1A 2.8(7) . . . . ?
C5A C4A C12A N1A -177.5(5) . . . . ?
C3A C4A C12A C11A -178.6(5) . . . . ?
C5A C4A C12A C11A 1.2(7) . . . . ?
N2A C11A C12A N1A 3.5(6) . . . . ?
C7A C11A C12A N1A -175.9(5) . . . . ?
N2A C11A C12A C4A -175.3(4) . . . . ?
C7A C11A C12A C4A 5.4(7) . . . . ?
C18A C13A C14A C15A 0.1(9) . . . . ?
Se1A C13A C14A C15A 176.4(5) . . . . ?
C13A C14A C15A C16A 1.7(11) . . . . ?
C14A C15A C16A C17A -1.7(12) . . . . ?
C15A C16A C17A C18A -0.1(12) . . . . ?
C16A C17A C18A C13A 1.9(10) . . . . ?
C14A C13A C18A C17A -1.9(9) . . . . ?
Se1A C13A C18A C17A -178.0(5) . . . . ?
Co1A O1A C19A C20A -16.6(6) . . . . ?
Co1A O1A C19A C24A 161.5(3) . . . . ?
O1A C19A C20A C21A 179.0(4) . . . . ?
C24A C19A C20A C21A 0.9(7) . . . . ?
O1A C19A C20A Se1A 2.4(6) . . . . ?
C24A C19A C20A Se1A -175.8(3) . . . . ?
C19A C20A C21A C22A 0.1(7) . . . . ?
Se1A C20A C21A C22A 176.7(3) . . . . ?
C20A C21A C22A C23A -0.7(7) . . . . ?
C20A C21A C22A C25A -179.5(4) . . . . ?
C21A C22A C23A C24A 0.4(7) . . . . ?
C25A C22A C23A C24A 179.2(4) . . . . ?
C22A C23A C24A C19A 0.6(7) . . . . ?
C22A C23A C24A Se3A -175.6(3) . . . . ?
O1A C19A C24A C23A -179.4(4) . . . . ?
C20A C19A C24A C23A -1.2(6) . . . . ?
O1A C19A C24A Se3A -3.0(5) . . . . ?
C20A C19A C24A Se3A 175.3(3) . . . . ?
C31A C26A C27A C28A 0.9(8) . . . . ?
Se3A C26A C27A C28A -179.3(4) . . . . ?
C26A C27A C28A C29A -1.3(9) . . . . ?
C27A C28A C29A C30A 1.1(10) . . . . ?
C28A C29A C30A C31A -0.5(11) . . . . ?
C27A C26A C31A C30A -0.3(8) . . . . ?
Se3A C26A C31A C30A 179.9(5) . . . . ?
C29A C30A C31A C26A 0.0(10) . . . . ?
C39A Se2A C32A C33A 170.8(4) . . . . ?
Co1A Se2A C32A C33A 79.0(4) . . . . ?
C39A Se2A C32A C37A -14.3(5) . . . . ?
Co1A Se2A C32A C37A -106.1(5) . . . . ?
C37A C32A C33A C34A 0.0 . . . . ?
Se2A C32A C33A C34A 175.2(5) . . . . ?
C32A C33A C34A C35A 0.0 . . . . ?
C33A C34A C35A C36A 0.0 . . . . ?
C34A C35A C36A C37A 0.0 . . . . ?
C35A C36A C37A C32A 0.0 . . . . ?
C33A C32A C37A C36A 0.0 . . . . ?
Se2A C32A C37A C36A -174.5(6) . . . . ?
C37C C32C C33C C34C 0.0 . . . . ?
Se2A C32C C33C C34C 178.8(5) . . . . ?
C32C C33C C34C C35C 0.0 . . . . ?
C33C C34C C35C C36C 0.0 . . . . ?
C34C C35C C36C C37C 0.0 . . . . ?
C35C C36C C37C C32C 0.0 . . . . ?
C33C C32C C37C C36C 0.0 . . . . ?
Se2A C32C C37C C36C -178.8(5) . . . . ?
Co1A O2A C38A C39A -12.5(6) . . . . ?
Co1A O2A C38A C43A 166.4(3) . . . . ?
O2A C38A C39A C40A 175.0(5) . . . . ?
C43A C38A C39A C40A -3.9(7) . . . . ?
O2A C38A C39A Se2A -6.6(6) . . . . ?
C43A C38A C39A Se2A 174.5(3) . . . . ?
C38A C39A C40A C41A 2.8(8) . . . . ?
Se2A C39A C40A C41A -175.5(4) . . . . ?
C39A C40A C41A C44C 169.7(16) . . . . ?
C39A C40A C41A C42A -0.1(8) . . . . ?
C39A C40A C41A C44A -170.3(8) . . . . ?
C44C C41A C42A C43A -171.5(16) . . . . ?
C40A C41A C42A C43A -1.4(8) . . . . ?
C44A C41A C42A C43A 168.6(8) . . . . ?
C41A C42A C43A C38A 0.2(8) . . . . ?
C41A C42A C43A Se4A -175.5(4) . . . . ?
O2A C38A C43A C42A -176.7(4) . . . . ?
C39A C38A C43A C42A 2.3(7) . . . . ?
O2A C38A C43A Se4A -0.5(5) . . . . ?
C39A C38A C43A Se4A 178.5(3) . . . . ?
C50A C45A C46A C47A 0.6(9) . . . . ?
Se4A C45A C46A C47A -179.6(5) . . . . ?
C45A C46A C47A C48A -0.2(9) . . . . ?
C46A C47A C48A C49A 0.5(10) . . . . ?
C47A C48A C49A C50A -1.2(10) . . . . ?
C46A C45A C50A C49A -1.2(8) . . . . ?
Se4A C45A C50A C49A 178.9(4) . . . . ?
C48A C49A C50A C45A 1.6(9) . . . . ?
